data_1574740
loop_
_publ_author_name
'Thum, Stefan'
'Mai, Jonathan'
'Schmidt, Marcel A.'
'Langer, Jens'
'Harder, Sjoerd'

_publ_section_title
;
 Reductive cyclotrimerization of CO and isonitriles with a highly reactive
 CaI synthon
;
_journal_issue 26
_journal_name_full 'Chemical Science'
_journal_page_first 12058
_journal_page_last 12067
_journal_paper_doi 10.1039/D5SC02829A
_journal_volume 16
_journal_year 2025
_chemical_formula_moiety 'C83 H123 Ca N5'
_chemical_formula_sum 'C83 H123 Ca N5'
_chemical_formula_weight 1230.94
_chemical_properties_physical Moisture-sensitive
_space_group_crystal_system monoclinic
_space_group_IT_number 14
_space_group_name_Hall '-P 2ybc'
_space_group_name_H-M_alt 'P 1 21/c 1'
_atom_sites_solution_hydrogens geom
_atom_sites_solution_primary dual
_audit_creation_date 2025-03-04
_audit_creation_method
;
Olex2 1.5
(compiled 2025.02.27 svn.r83f5de26 for OlexSys, GUI svn.r7172)
;
_audit_update_record
;
2025-03-04 deposited with the CCDC.	2025-05-27 downloaded from the CCDC.
;
_cell_angle_alpha 90
_cell_angle_beta 108.952(2)
_cell_angle_gamma 90
_cell_formula_units_Z 4
_cell_length_a 17.1763(3)
_cell_length_b 17.4722(2)
_cell_length_c 26.1660(3)
_cell_measurement_reflns_used 12251
_cell_measurement_temperature 100.0(6)
_cell_measurement_theta_max 72.1430
_cell_measurement_theta_min 3.0580
_cell_volume 7426.9(2)
_computing_cell_refinement 'CrysAlisPro 1.171.40.84a (Rigaku OD, 2020)'
_computing_data_collection 'CrysAlisPro 1.171.40.84a (Rigaku OD, 2020)'
_computing_data_reduction 'CrysAlisPro 1.171.40.84a (Rigaku OD, 2020)'
_computing_molecular_graphics 'Olex2 1.5 (Dolomanov et al., 2009)'
_computing_publication_material 'Olex2 1.5 (Dolomanov et al., 2009)'
_computing_structure_refinement 'SHELXL 2018/3 (Sheldrick, 2015)'
_computing_structure_solution 'SHELXT 2018/2 (Sheldrick, 2018)'
_diffrn_ambient_environment N~2~
_diffrn_ambient_temperature 100.0(6)
_diffrn_detector 'CCD plate'
_diffrn_detector_area_resol_mean 5.2903
_diffrn_detector_type AtlasS2
_diffrn_measured_fraction_theta_full 0.995
_diffrn_measured_fraction_theta_max 0.966
_diffrn_measurement_details
;
List of Runs (angles in degrees, time in seconds):

  # Type    Start    End  Width  t~exp~   \w     \q     \k     \f   Frames
#--------------------------------------------------------------------------
  1  \w    -64.00  34.00   1.00    2.60    --  -40.61  38.00 150.00   98
  2  \w    -73.00  25.00   1.00    2.60    --  -40.61  77.00-150.00   98
  3  \w     42.00  96.00   1.00   10.60    --  104.57 -94.00 -60.00   54
  4  \w    104.00 172.00   1.00   10.60    --  104.57 111.00-180.00   68
  5  \w     49.00 109.00   1.00   10.60    --  104.57-111.00  30.00   60
  6  \w     28.00 109.00   1.00   10.60    --  104.57-111.00 -90.00   81
  7  \w     28.00 133.00   1.00   10.60    --  104.57 -30.00  90.00  105
  8  \w    103.00 175.00   1.00   10.60    --  104.57  77.00 150.00   72
;
_diffrn_measurement_device 'four-circle diffractometer'
_diffrn_measurement_device_type 'SuperNova, Dual, Cu at home/near, AtlasS2'
_diffrn_measurement_method '\w scans'
_diffrn_orient_matrix_type 'CrysAlisPro convention (1999,Acta A55,543-557)'
_diffrn_orient_matrix_UB_11 0.0307112000
_diffrn_orient_matrix_UB_12 -0.0775593000
_diffrn_orient_matrix_UB_13 0.0270688000
_diffrn_orient_matrix_UB_21 0.0592904000
_diffrn_orient_matrix_UB_22 0.0419840000
_diffrn_orient_matrix_UB_23 0.0490664000
_diffrn_orient_matrix_UB_31 -0.0673048000
_diffrn_orient_matrix_UB_32 0.0015162000
_diffrn_orient_matrix_UB_33 0.0270900000
_diffrn_radiation_monochromator mirror
_diffrn_radiation_probe x-ray
_diffrn_radiation_type 'Cu K\a'
_diffrn_radiation_wavelength 1.54184
_diffrn_reflns_av_R_equivalents 0.0305
_diffrn_reflns_av_unetI/netI 0.0416
_diffrn_reflns_Laue_measured_fraction_full 0.995
_diffrn_reflns_Laue_measured_fraction_max 0.966
_diffrn_reflns_limit_h_max 13
_diffrn_reflns_limit_h_min -21
_diffrn_reflns_limit_k_max 20
_diffrn_reflns_limit_k_min -21
_diffrn_reflns_limit_l_max 32
_diffrn_reflns_limit_l_min -22
_diffrn_reflns_number 28338
_diffrn_reflns_point_group_measured_fraction_full 0.995
_diffrn_reflns_point_group_measured_fraction_max 0.966
_diffrn_reflns_theta_full 67.684
_diffrn_reflns_theta_max 72.424
_diffrn_reflns_theta_min 3.096
_diffrn_source 'micro-focus sealed X-ray tube'
_diffrn_source_type 'SuperNova (Cu) X-ray Source'
_exptl_absorpt_coefficient_mu 1.061
_exptl_absorpt_correction_T_max 1.000
_exptl_absorpt_correction_T_min 0.547
_exptl_absorpt_correction_type gaussian
_exptl_absorpt_process_details
;
CrysAlisPro 1.171.40.84a (Rigaku Oxford Diffraction, 2020)
Numerical absorption correction based on gaussian integration over
a multifaceted crystal model
Empirical absorption correction using spherical harmonics,
implemented in SCALE3 ABSPACK scaling algorithm.
;
_exptl_crystal_colour 'clear light yellow'
_exptl_crystal_colour_lustre clear
_exptl_crystal_colour_modifier light
_exptl_crystal_colour_primary yellow
_exptl_crystal_density_diffrn 1.101
_exptl_crystal_description block
_exptl_crystal_F_000 2704
_exptl_crystal_size_max 0.318
_exptl_crystal_size_mid 0.228
_exptl_crystal_size_min 0.196
_refine_diff_density_max 0.495
_refine_diff_density_min -0.422
_refine_diff_density_rms 0.041
_refine_ls_extinction_method none
_refine_ls_goodness_of_fit_ref 1.025
_refine_ls_hydrogen_treatment constr
_refine_ls_matrix_type full
_refine_ls_number_parameters 1019
_refine_ls_number_reflns 14219
_refine_ls_number_restraints 2001
_refine_ls_restrained_S_all 0.971
_refine_ls_R_factor_all 0.0515
_refine_ls_R_factor_gt 0.0427
_refine_ls_shift/su_max 0.003
_refine_ls_shift/su_mean 0.000
_refine_ls_structure_factor_coef Fsqd
_refine_ls_weighting_details 'w=1/[\s^2^(Fo^2^)+(0.0538P)^2^+1.7497P] where P=(Fo^2^+2Fc^2^)/3'
_refine_ls_weighting_scheme calc
_refine_ls_wR_factor_gt 0.1048
_refine_ls_wR_factor_ref 0.1119
_reflns_Friedel_coverage 0.000
_reflns_number_gt 12065
_reflns_number_total 14219
_reflns_threshold_expression 'I > 2\s(I)'
_cod_data_source_file d5sc02829a2.cif
_cod_data_source_block hasj211027a
_cod_depositor_comments 'Adding full bibliography for 1574737--1574741.cif.'
_cod_database_code 1574740
_shelx_shelxl_version_number 2018/3
_chemical_oxdiff_formula C83H123CaN5
_shelx_space_group_comment
;
The symmetry employed for this shelxl refinement is uniquely defined
by the following loop, which should always be used as a source of
symmetry information in preference to the above space-group names.
They are only intended as comments.
;
_olex2_refinement_description
;
1. Fixed Uiso
 At 1.2 times of:
  All C(H) groups, All C(H,H) groups, All C(H,H,H,H) groups
 At 1.5 times of:
  All C(H,H,H) groups
2. Restrained distances
 C73-C71 \\sim C71-C73A
 with sigma of 0.01
 N2-C22A \\sim N2-C22
 with sigma of 0.02
 C28-C23 \\sim C23A-C28A \\sim C27A-C33A \\sim C33-C27 \\sim C64-C70A \\sim
C64-C70 \\sim C54-C48 ~
 C54A-C48
 with sigma of 0.02
 C71-C70A \\sim C71-C70 \\sim C73A-C70A \\sim C73-C70 \\sim C57-C54 \\sim
C57-C54A \\sim C55-C54 ~
 C55A-C54A \\sim C31-C28 \\sim C28A-C31A \\sim C29-C28 \\sim C28A-C29A \\sim
C36-C33 \\sim C36A-C33A ~
 C33A-C34A \\sim C34-C33
 with sigma of 0.02
 C73A-C74A \\sim C74-C73 \\sim C56-C55 \\sim C55A-C56A \\sim C37-C36 \\sim
C37A-C36A \\sim C35A-C34A ~
 C35-C34 \\sim C30A-C29A \\sim C30-C29 \\sim C31A-C32A \\sim C32-C31
 with sigma of 0.02
3. Uiso/Uaniso restraints and constraints
C57 \\sim C54A \\sim C55A \\sim C54 \\sim C55: within 3A with sigma of 0.02 and
sigma for terminal atoms of 0.04 within 3A
C64 \\sim C71 \\sim C70A \\sim C73A \\sim C70 \\sim C73: within 4A with sigma
of 0.02 and sigma for terminal atoms of 0.04 within 4A
C22A \\sim C23A \\sim C24A \\sim C25A \\sim C26A \\sim C27A \\sim C28A \\sim
C29A \\sim C30A \\sim C31A \\sim C32A \\sim C33A \\sim C34A \\sim C35A \\sim
C36A \\sim C22 \\sim C23 \\sim C24 \\sim C25 \\sim C26 \\sim C27 \\sim C28
\\sim C29 \\sim C30 \\sim C31 \\sim C32 \\sim C33 \\sim C34 \\sim C35 \\sim C36
\\sim C37: within 4A with sigma of 0.02 and sigma for terminal atoms of 0.04
within 4A
Uanis(C32A) \\sim Ueq: with sigma of 0.002 and sigma for terminal atoms of 0.004
4. Rigid body (RIGU) restrains
 C48, C57, C54A, C55A
 with sigma for 1-2 distances of 0.003 and sigma for 1-3 distances of 0.003
 C64, C71, C70A, C73A
 with sigma for 1-2 distances of 0.003 and sigma for 1-3 distances of 0.003
 C22A, C26A, C27A, C33A, C34A, C36A
 with sigma for 1-2 distances of 0.002 and sigma for 1-3 distances of 0.002
 C23A, C28A, C29A, C31A
 with sigma for 1-2 distances of 0.002 and sigma for 1-3 distances of 0.002
5. Others
 Sof(C54A)=Sof(H54A)=Sof(C55A)=Sof(H55a)=Sof(H55b)=Sof(C56A)=Sof(H56a)=
 Sof(H56b)=Sof(H56c)=1-FVAR(1)
 Sof(C54)=Sof(H54)=Sof(C55)=Sof(H55c)=Sof(H55d)=Sof(C56)=Sof(H56d)=Sof(H56e)=
 Sof(H56f)=FVAR(1)
 Sof(H57c)=Sof(H57d)=Sof(H71c)=Sof(H71d)=Sof(C70A)=Sof(H70A)=Sof(C73A)=
 Sof(H73a)=Sof(H73b)=Sof(C74A)=Sof(H74a)=Sof(H74b)=Sof(H74c)=1-FVAR(2)
 Sof(H57a)=Sof(H57b)=Sof(H71a)=Sof(H71b)=Sof(C70)=Sof(H70)=Sof(C73)=Sof(H73c)=
 Sof(H73d)=Sof(C74)=Sof(H74d)=Sof(H74e)=Sof(H74f)=FVAR(2)
 Sof(C22A)=Sof(C27A)=Sof(C26A)=Sof(H26A)=Sof(C25A)=Sof(H25A)=Sof(C24A)=
 Sof(H24A)=Sof(C23A)=Sof(C28A)=Sof(H28A)=Sof(C29A)=Sof(H29a)=Sof(H29b)=
 Sof(C30A)=Sof(H30a)=Sof(H30b)=Sof(H30c)=Sof(C31A)=Sof(H31a)=Sof(H31b)=
 Sof(C32A)=Sof(H32a)=Sof(H32b)=Sof(H32c)=Sof(C33A)=Sof(H33A)=Sof(C34A)=
 Sof(H34a)=Sof(H34b)=Sof(C35A)=Sof(H35a)=Sof(H35b)=Sof(H35c)=Sof(C36A)=
 Sof(H36a)=Sof(H36b)=Sof(C37A)=Sof(H37a)=Sof(H37b)=Sof(H37c)=1-FVAR(3)
 Sof(C22)=Sof(C23)=Sof(C24)=Sof(H24)=Sof(C25)=Sof(H25)=Sof(C26)=Sof(H26)=
 Sof(C27)=Sof(C28)=Sof(H28)=Sof(C29)=Sof(H29c)=Sof(H29d)=Sof(C30)=Sof(H30d)=
 Sof(H30e)=Sof(H30f)=Sof(C31)=Sof(H31c)=Sof(H31d)=Sof(C32)=Sof(H32d)=Sof(H32e)=
 Sof(H32f)=Sof(C33)=Sof(H33)=Sof(C34)=Sof(H34c)=Sof(H34d)=Sof(C35)=Sof(H35d)=
 Sof(H35e)=Sof(H35f)=Sof(C36)=Sof(H36c)=Sof(H36d)=Sof(C37)=Sof(H37d)=Sof(H37e)=
 Sof(H37f)=FVAR(3)
6.a Ternary CH refined with riding coordinates:
 C12(H12), C17(H17), C49(H49), C65(H65), C28A(H28A), C33A(H33A), C54A(H54A),
 C70A(H70A), C28(H28), C33(H33), C54(H54), C70(H70)
6.b Secondary CH2 refined with riding coordinates:
 C13(H13a,H13b), C15(H15a,H15b), C18(H18a,H18b), C20(H20a,H20b), C50(H50a,
 H50b), C52(H52a,H52b), C57(H57a,H57b), C57(H57c,H57d), C66(H66a,H66b),
 C68(H68a,H68b), C71(H71a,H71b), C71(H71c,H71d), C29A(H29a,H29b), C31A(H31a,
 H31b), C34A(H34a,H34b), C36A(H36a,H36b), C55A(H55a,H55b), C73A(H73a,H73b),
 C29(H29c,H29d), C31(H31c,H31d), C34(H34c,H34d), C36(H36c,H36d), C55(H55c,H55d),
  C73(H73c,H73d)
6.c Aromatic/amide H refined with riding coordinates:
 C3(H3), C8(H8), C9(H9), C10(H10), C40(H40), C45(H45), C46(H46), C47(H47),
 C61(H61), C62(H62), C63(H63), C78(H78), C79(H79), C80(H80), C26A(H26A),
 C25A(H25A), C24A(H24A), C24(H24), C25(H25), C26(H26)
6.d Fitted hexagon refined as free rotating group:
 C22A(C27A,C26A,C25A,C24A,C23A)
6.e Idealised Me refined as rotating group:
 C1(H1a,H1b,H1c), C5(H5a,H5b,H5c), C14(H14a,H14b,H14c), C16(H16a,H16b,H16c),
 C19(H19a,H19b,H19c), C21(H21a,H21b,H21c), C38(H38a,H38b,H38c), C42(H42a,H42b,
 H42c), C51(H51a,H51b,H51c), C53(H53a,H53b,H53c), C58(H58a,H58b,H58c), C67(H67a,
 H67b,H67c), C69(H69a,H69b,H69c), C72(H72a,H72b,H72c), C82(H82a,H82b,H82c),
 C83(H83a,H83b,H83c), C30A(H30a,H30b,H30c), C32A(H32a,H32b,H32c), C35A(H35a,
 H35b,H35c), C37A(H37a,H37b,H37c), C56A(H56a,H56b,H56c), C74A(H74a,H74b,H74c),
 C30(H30d,H30e,H30f), C32(H32d,H32e,H32f), C35(H35d,H35e,H35f), C37(H37d,H37e,
 H37f), C56(H56d,H56e,H56f), C74(H74d,H74e,H74f)
;
_olex2_date_sample_data_collection 2021-10-27
_olex2_submission_special_instructions 'No special instructions were received'
_oxdiff_exptl_absorpt_empirical_details
;
Empirical correction (ABSPACK) includes:
- Absorption correction using spherical harmonics
- Frame scaling
;
_oxdiff_exptl_absorpt_empirical_full_max 4.295
_oxdiff_exptl_absorpt_empirical_full_min 0.733

loop_
_space_group_symop_operation_xyz
'x, y, z'
'-x, y+1/2, -z+1/2'
'-x, -y, -z'
'x, -y-1/2, z-1/2'

loop_
_atom_site_label
_atom_site_type_symbol
_atom_site_fract_x
_atom_site_fract_y
_atom_site_fract_z
_atom_site_U_iso_or_equiv
_atom_site_adp_type
_atom_site_occupancy
_atom_site_site_symmetry_order
_atom_site_calc_flag
_atom_site_refinement_flags_posn
_atom_site_refinement_flags_adp
_atom_site_refinement_flags_occupancy
_atom_site_disorder_assembly
_atom_site_disorder_group
Ca1 Ca 0.29762(2) 0.19455(2) 0.57825(2) 0.01700(7) Uani 1 1 d . . . . .
N1 N 0.43938(7) 0.20284(7) 0.59231(4) 0.0178(2) Uani 1 1 d . . . . .
N2 N 0.33593(7) 0.13409(7) 0.66352(4) 0.0198(2) Uani 1 1 d D . . . .
N3 N 0.20057(7) 0.29429(7) 0.54849(5) 0.0185(2) Uani 1 1 d . . . . .
N4 N 0.12490(8) 0.43073(7) 0.66652(5) 0.0225(2) Uani 1 1 d . . . . .
N5 N 0.27460(8) 0.00087(7) 0.50718(5) 0.0249(3) Uani 1 1 d . . . . .
C1 C 0.56340(9) 0.12355(9) 0.60553(6) 0.0264(3) Uani 1 1 d . . . . .
H1A H 0.555286 0.097644 0.570967 0.040 Uiso 1 1 calc R U . . .
H1B H 0.595914 0.090737 0.635154 0.040 Uiso 1 1 calc R U . . .
H1C H 0.592611 0.171916 0.606201 0.040 Uiso 1 1 calc R U . . .
C2 C 0.48015(8) 0.13965(8) 0.61215(5) 0.0197(3) Uani 1 1 d . . . . .
C3 C 0.45276(9) 0.08186(8) 0.64041(5) 0.0211(3) Uani 1 1 d . . . . .
H3 H 0.479968 0.034213 0.641671 0.025 Uiso 1 1 calc R U . . .
C4 C 0.39321(9) 0.08088(8) 0.66705(5) 0.0204(3) Uani 1 1 d . . . . .
C5 C 0.40086(10) 0.01182(9) 0.70371(6) 0.0281(3) Uani 1 1 d . . . . .
H5A H 0.346275 -0.002375 0.704892 0.042 Uiso 1 1 calc R U . . .
H5B H 0.436841 0.024518 0.740218 0.042 Uiso 1 1 calc R U . . .
H5C H 0.424391 -0.031194 0.689637 0.042 Uiso 1 1 calc R U . . .
C6 C 0.47872(8) 0.25999(8) 0.56973(5) 0.0204(3) Uani 1 1 d . . . . .
C7 C 0.51610(10) 0.32301(9) 0.60213(6) 0.0252(3) Uani 1 1 d . . . . .
C8 C 0.54998(11) 0.38094(10) 0.57954(7) 0.0310(3) Uani 1 1 d . . . . .
H8 H 0.574933 0.423733 0.601035 0.037 Uiso 1 1 calc R U . . .
C9 C 0.54794(11) 0.37729(10) 0.52616(7) 0.0323(4) Uani 1 1 d . . . . .
H9 H 0.570848 0.417485 0.511155 0.039 Uiso 1 1 calc R U . . .
C10 C 0.51238(10) 0.31482(10) 0.49498(6) 0.0273(3) Uani 1 1 d . . . . .
H10 H 0.511840 0.312312 0.458604 0.033 Uiso 1 1 calc R U . . .
C11 C 0.47716(9) 0.25519(9) 0.51555(6) 0.0220(3) Uani 1 1 d . . . . .
C12 C 0.52177(10) 0.32599(10) 0.66142(6) 0.0287(3) Uani 1 1 d . . . . .
H12 H 0.474253 0.295439 0.664486 0.034 Uiso 1 1 calc R U . . .
C13 C 0.51260(12) 0.40576(11) 0.68204(7) 0.0377(4) Uani 1 1 d . . . . .
H13A H 0.517677 0.402039 0.720746 0.045 Uiso 1 1 calc R U . . .
H13B H 0.558627 0.437882 0.679415 0.045 Uiso 1 1 calc R U . . .
C14 C 0.43240(14) 0.44562(12) 0.65238(8) 0.0472(5) Uani 1 1 d . . . . .
H14A H 0.430019 0.456120 0.615114 0.071 Uiso 1 1 calc R U . . .
H14B H 0.429103 0.493900 0.670632 0.071 Uiso 1 1 calc R U . . .
H14C H 0.386155 0.412648 0.652200 0.071 Uiso 1 1 calc R U . . .
C15 C 0.60004(12) 0.28589(12) 0.69775(7) 0.0411(4) Uani 1 1 d . . . . .
H15A H 0.600737 0.289695 0.735643 0.049 Uiso 1 1 calc R U . . .
H15B H 0.596191 0.230900 0.688127 0.049 Uiso 1 1 calc R U . . .
C16 C 0.68106(13) 0.31589(15) 0.69507(9) 0.0534(5) Uani 1 1 d . . . . .
H16A H 0.683836 0.308017 0.658624 0.080 Uiso 1 1 calc R U . . .
H16B H 0.726436 0.288461 0.721284 0.080 Uiso 1 1 calc R U . . .
H16C H 0.685484 0.370672 0.703575 0.080 Uiso 1 1 calc R U . . .
C17 C 0.44222(9) 0.18689(9) 0.47959(6) 0.0222(3) Uani 1 1 d . . . . .
H17 H 0.425375 0.147811 0.501891 0.027 Uiso 1 1 calc R U . . .
C18 C 0.36554(9) 0.20886(9) 0.43228(6) 0.0239(3) Uani 1 1 d . . . . .
H18A H 0.377960 0.254875 0.414244 0.029 Uiso 1 1 calc R U . . .
H18B H 0.352009 0.166664 0.405579 0.029 Uiso 1 1 calc R U . . .
C19 C 0.29122(9) 0.22508(9) 0.45002(6) 0.0254(3) Uani 1 1 d . . . . .
H19A H 0.246079 0.244662 0.419262 0.038 Uiso 1 1 calc R U . . .
H19B H 0.305864 0.263306 0.478997 0.038 Uiso 1 1 calc R U . . .
H19C H 0.273783 0.177746 0.463223 0.038 Uiso 1 1 calc R U . . .
C20 C 0.50842(10) 0.15053(10) 0.45922(6) 0.0298(3) Uani 1 1 d . . . . .
H20A H 0.517363 0.183912 0.431062 0.036 Uiso 1 1 calc R U . . .
H20B H 0.560889 0.147721 0.489558 0.036 Uiso 1 1 calc R U . . .
C21 C 0.48556(12) 0.07080(11) 0.43600(7) 0.0376(4) Uani 1 1 d . . . . .
H21A H 0.439566 0.074261 0.402065 0.056 Uiso 1 1 calc R U . . .
H21B H 0.469310 0.039311 0.461839 0.056 Uiso 1 1 calc R U . . .
H21C H 0.533051 0.047416 0.429111 0.056 Uiso 1 1 calc R U . . .
C38 C 0.23205(9) 0.31361(9) 0.64407(6) 0.0236(3) Uani 1 1 d . . . . .
H38A H 0.288886 0.303600 0.645567 0.035 Uiso 1 1 calc R U . . .
H38B H 0.209044 0.267557 0.655082 0.035 Uiso 1 1 calc R U . . .
H38C H 0.231257 0.355827 0.668555 0.035 Uiso 1 1 calc R U . . .
C39 C 0.18113(8) 0.33493(8) 0.58708(5) 0.0189(3) Uani 1 1 d . . . . .
C40 C 0.12177(9) 0.39089(9) 0.57707(6) 0.0222(3) Uani 1 1 d . . . . .
H40 H 0.093572 0.400620 0.539918 0.027 Uiso 1 1 calc R U . . .
C41 C 0.09558(9) 0.43727(8) 0.61431(6) 0.0229(3) Uani 1 1 d . . . . .
C42 C 0.02906(12) 0.49420(11) 0.58684(7) 0.0369(4) Uani 1 1 d . . . . .
H42A H 0.008480 0.518187 0.613803 0.055 Uiso 1 1 calc R U . . .
H42B H -0.016212 0.467755 0.559840 0.055 Uiso 1 1 calc R U . . .
H42C H 0.051720 0.533614 0.569042 0.055 Uiso 1 1 calc R U . . .
C43 C 0.15914(9) 0.31516(8) 0.49337(5) 0.0199(3) Uani 1 1 d . . . . .
C44 C 0.18428(9) 0.38089(8) 0.47104(6) 0.0213(3) Uani 1 1 d . . . . .
C45 C 0.14738(10) 0.39603(9) 0.41606(6) 0.0259(3) Uani 1 1 d . . . . .
H45 H 0.163833 0.440147 0.400965 0.031 Uiso 1 1 calc R U . . .
C46 C 0.08748(10) 0.34861(10) 0.38288(6) 0.0297(3) Uani 1 1 d . . . . .
H46 H 0.064278 0.359254 0.345370 0.036 Uiso 1 1 calc R U . . .
C47 C 0.06201(10) 0.28566(10) 0.40511(6) 0.0292(3) Uani 1 1 d . . . . .
H47 H 0.020577 0.253232 0.382579 0.035 Uiso 1 1 calc R U . . .
C48 C 0.09596(9) 0.26862(9) 0.46014(6) 0.0248(3) Uani 1 1 d D . . . .
C49 C 0.24847(9) 0.43591(8) 0.50534(6) 0.0222(3) Uani 1 1 d . . . . .
H49 H 0.257668 0.421403 0.543823 0.027 Uiso 1 1 calc R U . . .
C50 C 0.21517(11) 0.51863(9) 0.49872(6) 0.0305(3) Uani 1 1 d . . . . .
H50A H 0.212810 0.537835 0.462655 0.037 Uiso 1 1 calc R U . . .
H50B H 0.158305 0.518217 0.500199 0.037 Uiso 1 1 calc R U . . .
C51 C 0.26682(12) 0.57320(10) 0.54151(8) 0.0378(4) Uani 1 1 d . . . . .
H51A H 0.239929 0.623379 0.536996 0.057 Uiso 1 1 calc R U . . .
H51B H 0.321468 0.578460 0.537698 0.057 Uiso 1 1 calc R U . . .
H51C H 0.272397 0.553000 0.577471 0.057 Uiso 1 1 calc R U . . .
C52 C 0.33312(10) 0.42948(9) 0.49659(6) 0.0243(3) Uani 1 1 d . . . . .
H52A H 0.370594 0.467595 0.520148 0.029 Uiso 1 1 calc R U . . .
H52B H 0.356032 0.378156 0.508880 0.029 Uiso 1 1 calc R U . . .
C53 C 0.33410(11) 0.44121(10) 0.43878(6) 0.0322(4) Uani 1 1 d . . . . .
H53A H 0.303098 0.399950 0.415649 0.048 Uiso 1 1 calc R U . . .
H53B H 0.391089 0.440640 0.438653 0.048 Uiso 1 1 calc R U . . .
H53C H 0.308743 0.490562 0.425064 0.048 Uiso 1 1 calc R U . . .
C57 C -0.03038(10) 0.20503(11) 0.47203(7) 0.0346(4) Uani 1 1 d D U . . .
H57A H -0.062510 0.198550 0.433324 0.042 Uiso 0.785(5) 1 calc R U P A 1
H57B H -0.045452 0.162356 0.491886 0.042 Uiso 0.785(5) 1 calc R U P A 1
H57C H -0.054091 0.201125 0.432220 0.042 Uiso 0.215(5) 1 calc R U P A 2
H57D H -0.049818 0.160806 0.488234 0.042 Uiso 0.215(5) 1 calc R U P A 2
C58 C -0.05729(12) 0.27953(12) 0.49141(8) 0.0405(4) Uani 1 1 d . . . . .
H58A H -0.048088 0.322154 0.469706 0.061 Uiso 1 1 calc R U . . .
H58B H -0.025198 0.287810 0.529474 0.061 Uiso 1 1 calc R U . . .
H58C H -0.115922 0.276582 0.487508 0.061 Uiso 1 1 calc R U . . .
C59 C 0.09644(9) 0.47674(9) 0.70115(6) 0.0220(3) Uani 1 1 d . . . . .
C60 C 0.04523(9) 0.44246(9) 0.72759(6) 0.0241(3) Uani 1 1 d . . . . .
C61 C 0.02146(10) 0.48578(10) 0.76487(6) 0.0293(3) Uani 1 1 d . . . . .
H61 H -0.013359 0.463385 0.782493 0.035 Uiso 1 1 calc R U . . .
C62 C 0.04749(10) 0.56062(10) 0.77673(6) 0.0309(3) Uani 1 1 d . . . . .
H62 H 0.030062 0.589458 0.801828 0.037 Uiso 1 1 calc R U . . .
C63 C 0.09903(10) 0.59299(9) 0.75175(6) 0.0281(3) Uani 1 1 d . . . . .
H63 H 0.117415 0.644121 0.760364 0.034 Uiso 1 1 calc R U . . .
C64 C 0.12482(9) 0.55237(9) 0.71409(6) 0.0245(3) Uani 1 1 d D U . . .
C65 C 0.01876(10) 0.35915(9) 0.71794(6) 0.0271(3) Uani 1 1 d . . . . .
H65 H 0.037700 0.339428 0.688080 0.032 Uiso 1 1 calc R U . . .
C66 C -0.07509(11) 0.34917(10) 0.70043(7) 0.0358(4) Uani 1 1 d . . . . .
H66A H -0.088258 0.293918 0.695774 0.043 Uiso 1 1 calc R U . . .
H66B H -0.094985 0.368427 0.729563 0.043 Uiso 1 1 calc R U . . .
C67 C -0.12081(13) 0.39058(13) 0.64827(9) 0.0524(5) Uani 1 1 d . . . . .
H67A H -0.101905 0.371548 0.619080 0.079 Uiso 1 1 calc R U . . .
H67B H -0.109986 0.445640 0.652962 0.079 Uiso 1 1 calc R U . . .
H67C H -0.180034 0.381258 0.639107 0.079 Uiso 1 1 calc R U . . .
C68 C 0.06037(12) 0.31066(11) 0.76850(7) 0.0356(4) Uani 1 1 d . . . . .
H68A H 0.041597 0.328845 0.798385 0.043 Uiso 1 1 calc R U . . .
H68B H 0.042430 0.256810 0.760886 0.043 Uiso 1 1 calc R U . . .
C69 C 0.15378(13) 0.31357(12) 0.78673(8) 0.0443(4) Uani 1 1 d . . . . .
H69A H 0.172963 0.296202 0.757262 0.066 Uiso 1 1 calc R U . . .
H69B H 0.176356 0.280153 0.818163 0.066 Uiso 1 1 calc R U . . .
H69C H 0.172285 0.366227 0.796539 0.066 Uiso 1 1 calc R U . . .
C71 C 0.16174(11) 0.67119(10) 0.67233(7) 0.0350(4) Uani 1 1 d D U . . .
H71A H 0.105691 0.668195 0.645663 0.042 Uiso 0.785(5) 1 calc R U P A 1
H71B H 0.158391 0.702876 0.702909 0.042 Uiso 0.785(5) 1 calc R U P A 1
H71C H 0.170886 0.694214 0.708378 0.042 Uiso 0.215(5) 1 calc R U P A 2
H71D H 0.103860 0.681430 0.650324 0.042 Uiso 0.215(5) 1 calc R U P A 2
C72 C 0.21739(12) 0.71143(10) 0.64610(7) 0.0357(4) Uani 1 1 d . . . . .
H72A H 0.227951 0.677456 0.619281 0.054 Uiso 1 1 calc R U . . .
H72B H 0.269620 0.724538 0.673804 0.054 Uiso 1 1 calc R U . . .
H72C H 0.190514 0.758270 0.628282 0.054 Uiso 1 1 calc R U . . .
C75 C 0.28147(10) 0.05877(9) 0.52959(6) 0.0263(3) Uani 1 1 d . . . . .
C76 C 0.26364(9) -0.06895(9) 0.47893(7) 0.0264(3) Uani 1 1 d . . . . .
C77 C 0.24335(10) -0.06655(10) 0.42262(7) 0.0304(3) Uani 1 1 d . . . . .
C78 C 0.23198(11) -0.13647(11) 0.39583(8) 0.0391(4) Uani 1 1 d . . . . .
H78 H 0.217864 -0.137303 0.357591 0.047 Uiso 1 1 calc R U . . .
C79 C 0.24077(13) -0.20447(11) 0.42363(9) 0.0463(5) Uani 1 1 d . . . . .
H79 H 0.232441 -0.251540 0.404424 0.056 Uiso 1 1 calc R U . . .
C80 C 0.26162(13) -0.20485(10) 0.47929(10) 0.0444(5) Uani 1 1 d . . . . .
H80 H 0.268078 -0.252336 0.497893 0.053 Uiso 1 1 calc R U . . .
C81 C 0.27331(11) -0.13691(10) 0.50855(8) 0.0331(4) Uani 1 1 d . . . . .
C82 C 0.23544(13) 0.00760(11) 0.39237(7) 0.0399(4) Uani 1 1 d . . . . .
H82A H 0.194113 0.039888 0.400271 0.060 Uiso 1 1 calc R U . . .
H82B H 0.218423 -0.002773 0.353479 0.060 Uiso 1 1 calc R U . . .
H82C H 0.288619 0.034076 0.403600 0.060 Uiso 1 1 calc R U . . .
C83 C 0.29531(14) -0.13640(11) 0.56892(8) 0.0451(5) Uani 1 1 d . . . . .
H83A H 0.341077 -0.100887 0.584413 0.068 Uiso 1 1 calc R U . . .
H83B H 0.311689 -0.188010 0.582976 0.068 Uiso 1 1 calc R U . . .
H83C H 0.247532 -0.119975 0.578794 0.068 Uiso 1 1 calc R U . . .
C22A C 0.3113(9) 0.1438(10) 0.7088(4) 0.024(2) Uani 0.119(3) 1 d DG U P B 2
C27A C 0.3552(7) 0.1748(8) 0.7588(5) 0.025(2) Uani 0.119(3) 1 d DG U P B 2
C26A C 0.3233(8) 0.1714(8) 0.8012(4) 0.027(2) Uani 0.119(3) 1 d G U P B 2
H26A H 0.353311 0.192502 0.835344 0.033 Uiso 0.119(3) 1 calc R U P B 2
C25A C 0.2473(8) 0.1370(8) 0.7936(5) 0.025(3) Uani 0.119(3) 1 d G U P B 2
H25A H 0.225474 0.134721 0.822568 0.030 Uiso 0.119(3) 1 calc R U P B 2
C24A C 0.2034(7) 0.1061(9) 0.7436(6) 0.024(2) Uani 0.119(3) 1 d G U P B 2
H24A H 0.151455 0.082648 0.738402 0.029 Uiso 0.119(3) 1 calc R U P B 2
C23A C 0.2353(9) 0.1095(10) 0.7012(4) 0.026(2) Uani 0.119(3) 1 d DG U P B 2
C28A C 0.1796(11) 0.0794(11) 0.6469(6) 0.023(2) Uani 0.119(3) 1 d D U P B 2
H28A H 0.196183 0.109037 0.619447 0.027 Uiso 0.119(3) 1 calc R U P B 2
C29A C 0.1980(14) -0.0051(10) 0.6369(7) 0.029(3) Uani 0.119(3) 1 d D U P B 2
H29A H 0.160104 -0.020830 0.601099 0.035 Uiso 0.119(3) 1 calc R U P B 2
H29B H 0.254761 -0.008279 0.635475 0.035 Uiso 0.119(3) 1 calc R U P B 2
C30A C 0.1895(11) -0.0616(11) 0.6792(7) 0.028(3) Uani 0.119(3) 1 d D U P B 2
H30A H 0.194756 -0.113957 0.667237 0.042 Uiso 0.119(3) 1 calc R U P B 2
H30B H 0.135446 -0.055295 0.683753 0.042 Uiso 0.119(3) 1 calc R U P B 2
H30C H 0.232783 -0.051921 0.713649 0.042 Uiso 0.119(3) 1 calc R U P B 2
C31A C 0.0869(12) 0.0911(13) 0.6310(9) 0.025(3) Uani 0.119(3) 1 d D U P B 2
H31A H 0.062553 0.066743 0.595185 0.029 Uiso 0.119(3) 1 calc R U P B 2
H31B H 0.068191 0.060715 0.656782 0.029 Uiso 0.119(3) 1 calc R U P B 2
C32A C 0.047(2) 0.1684(13) 0.6274(14) 0.022(4) Uani 0.119(3) 1 d D U P B 2
H32A H 0.071440 0.203510 0.607535 0.032 Uiso 0.119(3) 1 calc R U P B 2
H32B H 0.056352 0.188400 0.663910 0.032 Uiso 0.119(3) 1 calc R U P B 2
H32C H -0.012049 0.163824 0.608487 0.032 Uiso 0.119(3) 1 calc R U P B 2
C33A C 0.4331(7) 0.2208(9) 0.7657(5) 0.025(2) Uani 0.119(3) 1 d D U P B 2
H33A H 0.430648 0.236929 0.728521 0.030 Uiso 0.119(3) 1 calc R U P B 2
C34A C 0.5131(8) 0.1744(9) 0.7885(5) 0.036(2) Uani 0.119(3) 1 d D U P B 2
H34A H 0.512218 0.131558 0.763635 0.043 Uiso 0.119(3) 1 calc R U P B 2
H34B H 0.560310 0.207730 0.789828 0.043 Uiso 0.119(3) 1 calc R U P B 2
C35A C 0.5260(12) 0.1424(13) 0.8445(6) 0.050(4) Uani 0.119(3) 1 d D U P B 2
H35A H 0.507200 0.179732 0.865915 0.075 Uiso 0.119(3) 1 calc R U P B 2
H35B H 0.584662 0.131840 0.862304 0.075 Uiso 0.119(3) 1 calc R U P B 2
H35C H 0.494572 0.094853 0.841617 0.075 Uiso 0.119(3) 1 calc R U P B 2
C36A C 0.4401(11) 0.2946(8) 0.7983(6) 0.037(2) Uani 0.119(3) 1 d D U P B 2
H36A H 0.442745 0.280645 0.835462 0.044 Uiso 0.119(3) 1 calc R U P B 2
H36B H 0.492961 0.319498 0.800671 0.044 Uiso 0.119(3) 1 calc R U P B 2
C37A C 0.3719(12) 0.3529(11) 0.7769(8) 0.048(5) Uani 0.119(3) 1 d D . P B 2
H37A H 0.319327 0.330236 0.776147 0.072 Uiso 0.119(3) 1 calc R U P B 2
H37B H 0.368783 0.368062 0.740217 0.072 Uiso 0.119(3) 1 calc R U P B 2
H37C H 0.383438 0.397934 0.800438 0.072 Uiso 0.119(3) 1 calc R U P B 2
C54A C 0.0635(7) 0.2049(6) 0.4892(6) 0.027(2) Uani 0.332(5) 1 d D U P C 2
H54A H 0.085596 0.214629 0.528994 0.032 Uiso 0.332(5) 1 calc R U P C 2
C55A C 0.0858(3) 0.1226(3) 0.4786(3) 0.0265(12) Uani 0.332(5) 1 d D U P C 2
H55A H 0.146245 0.117081 0.494476 0.032 Uiso 0.332(5) 1 calc R U P C 2
H55B H 0.060758 0.087691 0.498715 0.032 Uiso 0.332(5) 1 calc R U P C 2
C56A C 0.0607(4) 0.0951(3) 0.4204(2) 0.0374(15) Uani 0.332(5) 1 d D . P C 2
H56A H 0.088214 0.126284 0.400263 0.056 Uiso 0.332(5) 1 calc R U P C 2
H56B H 0.000904 0.099795 0.403772 0.056 Uiso 0.332(5) 1 calc R U P C 2
H56C H 0.076781 0.041383 0.419648 0.056 Uiso 0.332(5) 1 calc R U P C 2
C70A C 0.1731(7) 0.5854(7) 0.6792(5) 0.025(2) Uani 0.215(5) 1 d D U P A 2
H70A H 0.146357 0.563484 0.642349 0.030 Uiso 0.215(5) 1 calc R U P A 2
C73A C 0.2577(4) 0.5517(4) 0.6982(3) 0.0268(17) Uani 0.215(5) 1 d D U P A 2
H73A H 0.288905 0.572742 0.675517 0.032 Uiso 0.215(5) 1 calc R U P A 2
H73B H 0.252807 0.495805 0.691773 0.032 Uiso 0.215(5) 1 calc R U P A 2
C74A C 0.3082(6) 0.5650(7) 0.7573(4) 0.039(2) Uani 0.215(5) 1 d D . P A 2
H74A H 0.316781 0.620033 0.764010 0.059 Uiso 0.215(5) 1 calc R U P A 2
H74B H 0.361654 0.539421 0.765394 0.059 Uiso 0.215(5) 1 calc R U P A 2
H74C H 0.278680 0.544055 0.780528 0.059 Uiso 0.215(5) 1 calc R U P A 2
C22 C 0.29529(13) 0.13020(12) 0.70408(7) 0.0187(4) Uani 0.881(3) 1 d D U P B 1
C23 C 0.21200(13) 0.10890(13) 0.69075(8) 0.0203(4) Uani 0.881(3) 1 d D U P B 1
C24 C 0.17728(14) 0.10237(14) 0.73226(9) 0.0247(4) Uani 0.881(3) 1 d . U P B 1
H24 H 0.121487 0.086855 0.723639 0.030 Uiso 0.881(3) 1 calc R U P B 1
C25 C 0.22214(14) 0.11790(14) 0.78499(8) 0.0284(5) Uani 0.881(3) 1 d . U P B 1
H25 H 0.197993 0.111925 0.812665 0.034 Uiso 0.881(3) 1 calc R U P B 1
C26 C 0.30289(14) 0.14237(13) 0.79762(8) 0.0282(4) Uani 0.881(3) 1 d . U P B 1
H26 H 0.333208 0.154466 0.834062 0.034 Uiso 0.881(3) 1 calc R U P B 1
C27 C 0.34068(12) 0.14964(12) 0.75817(8) 0.0228(4) Uani 0.881(3) 1 d D U P B 1
C28 C 0.16088(14) 0.08736(14) 0.63333(9) 0.0233(5) Uani 0.881(3) 1 d D U P B 1
H28 H 0.180521 0.120247 0.608716 0.028 Uiso 0.881(3) 1 calc R U P B 1
C29 C 0.17736(15) 0.00378(15) 0.62104(11) 0.0316(6) Uani 0.881(3) 1 d D U P B 1
H29C H 0.144114 -0.007928 0.583225 0.038 Uiso 0.881(3) 1 calc R U P B 1
H29D H 0.236073 -0.001217 0.623976 0.038 Uiso 0.881(3) 1 calc R U P B 1
C30 C 0.1579(2) -0.05530(17) 0.65787(14) 0.0471(7) Uani 0.881(3) 1 d D U P B 1
H30D H 0.172135 -0.106455 0.648333 0.071 Uiso 0.881(3) 1 calc R U P B 1
H30E H 0.099061 -0.053436 0.653465 0.071 Uiso 0.881(3) 1 calc R U P B 1
H30F H 0.189997 -0.044063 0.695523 0.071 Uiso 0.881(3) 1 calc R U P B 1
C31 C 0.06771(15) 0.10313(18) 0.61950(11) 0.0291(6) Uani 0.881(3) 1 d D U P B 1
H31C H 0.039833 0.090633 0.580964 0.035 Uiso 0.881(3) 1 calc R U P B 1
H31D H 0.045434 0.068487 0.641308 0.035 Uiso 0.881(3) 1 calc R U P B 1
C32 C 0.0468(3) 0.1856(2) 0.6296(2) 0.0361(8) Uani 0.881(3) 1 d D U P B 1
H32D H 0.070495 0.220659 0.609349 0.054 Uiso 0.881(3) 1 calc R U P B 1
H32E H 0.069601 0.197107 0.668260 0.054 Uiso 0.881(3) 1 calc R U P B 1
H32F H -0.013128 0.192029 0.617592 0.054 Uiso 0.881(3) 1 calc R U P B 1
C33 C 0.42848(11) 0.18030(12) 0.77315(7) 0.0232(4) Uani 0.881(3) 1 d D U P B 1
H33 H 0.455558 0.153286 0.749721 0.028 Uiso 0.881(3) 1 calc R U P B 1
C34 C 0.47954(13) 0.16317(11) 0.83190(7) 0.0278(4) Uani 0.881(3) 1 d D U P B 1
H34C H 0.456841 0.192583 0.856170 0.033 Uiso 0.881(3) 1 calc R U P B 1
H34D H 0.474626 0.108083 0.839167 0.033 Uiso 0.881(3) 1 calc R U P B 1
C35 C 0.56984(13) 0.18314(14) 0.84475(8) 0.0379(5) Uani 0.881(3) 1 d D U P B 1
H35D H 0.592350 0.155310 0.820184 0.057 Uiso 0.881(3) 1 calc R U P B 1
H35E H 0.600034 0.168683 0.882139 0.057 Uiso 0.881(3) 1 calc R U P B 1
H35F H 0.575468 0.238319 0.840217 0.057 Uiso 0.881(3) 1 calc R U P B 1
C36 C 0.42697(11) 0.26602(13) 0.75956(7) 0.0280(4) Uani 0.881(3) 1 d D U P B 1
H36C H 0.483884 0.282358 0.763688 0.034 Uiso 0.881(3) 1 calc R U P B 1
H36D H 0.393733 0.272874 0.721093 0.034 Uiso 0.881(3) 1 calc R U P B 1
C37 C 0.39312(17) 0.31859(15) 0.79316(10) 0.0377(5) Uani 0.881(3) 1 d D U P B 1
H37D H 0.392505 0.371303 0.780236 0.057 Uiso 0.881(3) 1 calc R U P B 1
H37E H 0.427972 0.315651 0.831097 0.057 Uiso 0.881(3) 1 calc R U P B 1
H37F H 0.336942 0.302885 0.789920 0.057 Uiso 0.881(3) 1 calc R U P B 1
C54 C 0.0628(4) 0.1969(3) 0.4784(3) 0.0275(12) Uani 0.668(5) 1 d D U P C 1
H54 H 0.093318 0.190352 0.517778 0.033 Uiso 0.668(5) 1 calc R U P C 1
C55 C 0.08363(16) 0.12728(16) 0.44894(15) 0.0303(7) Uani 0.668(5) 1 d D U P C 1
H55C H 0.053380 0.131832 0.409789 0.036 Uiso 0.668(5) 1 calc R U P C 1
H55D H 0.143236 0.127952 0.453778 0.036 Uiso 0.668(5) 1 calc R U P C 1
C56 C 0.06213(16) 0.05133(15) 0.46906(12) 0.0373(7) Uani 0.668(5) 1 d D . P C 1
H56D H 0.080325 0.009359 0.450813 0.056 Uiso 0.668(5) 1 calc R U P C 1
H56E H 0.002417 0.048144 0.461229 0.056 Uiso 0.668(5) 1 calc R U P C 1
H56F H 0.089745 0.047413 0.508146 0.056 Uiso 0.668(5) 1 calc R U P C 1
C70 C 0.1887(2) 0.59089(19) 0.69315(14) 0.0224(7) Uani 0.785(5) 1 d D U P A 1
H70 H 0.193274 0.559807 0.662159 0.027 Uiso 0.785(5) 1 calc R U P A 1
C73 C 0.27431(14) 0.59239(14) 0.73696(9) 0.0263(5) Uani 0.785(5) 1 d D U P A 1
H73C H 0.312887 0.620925 0.722942 0.032 Uiso 0.785(5) 1 calc R U P A 1
H73D H 0.270226 0.620287 0.768925 0.032 Uiso 0.785(5) 1 calc R U P A 1
C74 C 0.30919(13) 0.51318(17) 0.75440(9) 0.0312(6) Uani 0.785(5) 1 d D . P A 1
H74D H 0.311542 0.484462 0.722766 0.047 Uiso 0.785(5) 1 calc R U P A 1
H74E H 0.273796 0.486092 0.771201 0.047 Uiso 0.785(5) 1 calc R U P A 1
H74F H 0.364751 0.517860 0.780500 0.047 Uiso 0.785(5) 1 calc R U P A 1

loop_
_atom_site_aniso_label
_atom_site_aniso_U_11
_atom_site_aniso_U_22
_atom_site_aniso_U_33
_atom_site_aniso_U_23
_atom_site_aniso_U_13
_atom_site_aniso_U_12
Ca1 0.02059(13) 0.01860(13) 0.01296(12) 0.00099(9) 0.00700(10) 0.00103(10)
N1 0.0211(5) 0.0209(6) 0.0126(5) -0.0013(4) 0.0070(4) -0.0011(5)
N2 0.0256(6) 0.0224(6) 0.0132(5) 0.0013(4) 0.0088(5) 0.0026(5)
N3 0.0219(5) 0.0181(6) 0.0154(5) -0.0007(4) 0.0061(5) 0.0002(5)
N4 0.0288(6) 0.0225(6) 0.0197(6) -0.0010(5) 0.0127(5) 0.0029(5)
N5 0.0293(6) 0.0230(7) 0.0230(6) -0.0001(5) 0.0096(5) -0.0008(5)
C1 0.0250(7) 0.0297(8) 0.0266(7) 0.0027(6) 0.0112(6) 0.0043(6)
C2 0.0226(6) 0.0234(7) 0.0137(6) -0.0031(5) 0.0065(5) 0.0001(6)
C3 0.0280(7) 0.0201(7) 0.0159(6) 0.0003(5) 0.0081(6) 0.0042(6)
C4 0.0276(7) 0.0207(7) 0.0126(6) -0.0001(5) 0.0059(5) 0.0005(6)
C5 0.0368(8) 0.0273(8) 0.0237(7) 0.0080(6) 0.0148(7) 0.0066(7)
C6 0.0221(6) 0.0236(7) 0.0167(6) -0.0001(5) 0.0081(5) -0.0011(6)
C7 0.0306(7) 0.0271(8) 0.0192(7) -0.0023(6) 0.0101(6) -0.0051(6)
C8 0.0396(8) 0.0304(8) 0.0247(8) -0.0066(6) 0.0128(7) -0.0148(7)
C9 0.0414(9) 0.0329(9) 0.0275(8) -0.0009(7) 0.0179(7) -0.0123(7)
C10 0.0337(8) 0.0336(8) 0.0188(7) 0.0002(6) 0.0144(6) -0.0037(7)
C11 0.0240(6) 0.0258(7) 0.0180(6) -0.0006(6) 0.0094(6) 0.0002(6)
C12 0.0392(8) 0.0304(8) 0.0170(7) -0.0056(6) 0.0099(6) -0.0107(7)
C13 0.0548(11) 0.0372(9) 0.0250(8) -0.0077(7) 0.0184(8) -0.0129(8)
C14 0.0592(12) 0.0452(11) 0.0421(10) -0.0132(9) 0.0235(10) -0.0030(10)
C15 0.0485(10) 0.0467(11) 0.0260(8) -0.0047(8) 0.0091(8) -0.0079(9)
C16 0.0403(10) 0.0740(16) 0.0412(11) -0.0010(10) 0.0069(9) -0.0075(10)
C17 0.0281(7) 0.0239(7) 0.0162(6) -0.0019(5) 0.0093(6) -0.0001(6)
C18 0.0305(7) 0.0255(7) 0.0166(6) -0.0010(5) 0.0089(6) 0.0001(6)
C19 0.0287(7) 0.0275(8) 0.0208(7) -0.0010(6) 0.0089(6) 0.0005(6)
C20 0.0330(8) 0.0357(9) 0.0225(7) -0.0059(6) 0.0117(6) 0.0026(7)
C21 0.0482(10) 0.0347(9) 0.0328(8) -0.0051(7) 0.0170(8) 0.0110(8)
C38 0.0302(7) 0.0232(7) 0.0168(6) 0.0011(5) 0.0069(6) 0.0031(6)
C39 0.0236(6) 0.0188(6) 0.0159(6) 0.0000(5) 0.0087(5) -0.0015(5)
C40 0.0281(7) 0.0238(7) 0.0158(6) 0.0012(5) 0.0086(6) 0.0032(6)
C41 0.0272(7) 0.0222(7) 0.0214(7) 0.0009(6) 0.0109(6) 0.0025(6)
C42 0.0466(10) 0.0409(10) 0.0250(8) 0.0032(7) 0.0141(7) 0.0214(8)
C43 0.0225(6) 0.0221(7) 0.0157(6) -0.0022(5) 0.0069(5) 0.0044(5)
C44 0.0257(7) 0.0235(7) 0.0162(6) -0.0008(5) 0.0088(6) 0.0051(6)
C45 0.0319(7) 0.0302(8) 0.0172(7) 0.0036(6) 0.0102(6) 0.0102(6)
C46 0.0323(8) 0.0409(9) 0.0140(6) -0.0014(6) 0.0049(6) 0.0130(7)
C47 0.0269(7) 0.0335(8) 0.0221(7) -0.0081(6) 0.0009(6) 0.0058(7)
C48 0.0240(7) 0.0251(7) 0.0230(7) -0.0039(6) 0.0044(6) 0.0043(6)
C49 0.0311(7) 0.0207(7) 0.0172(6) 0.0010(5) 0.0111(6) 0.0012(6)
C50 0.0459(9) 0.0235(8) 0.0256(7) 0.0013(6) 0.0163(7) 0.0058(7)
C51 0.0487(10) 0.0236(8) 0.0456(10) -0.0069(7) 0.0214(9) 0.0002(7)
C52 0.0325(7) 0.0205(7) 0.0223(7) 0.0011(5) 0.0123(6) -0.0010(6)
C53 0.0406(9) 0.0358(9) 0.0259(8) 0.0001(7) 0.0187(7) -0.0057(7)
C57 0.0291(8) 0.0369(9) 0.0340(8) -0.0023(7) 0.0050(7) -0.0043(7)
C58 0.0445(10) 0.0431(10) 0.0362(9) -0.0005(8) 0.0163(8) 0.0022(8)
C59 0.0244(7) 0.0247(7) 0.0176(6) 0.0004(5) 0.0077(6) 0.0055(6)
C60 0.0266(7) 0.0269(8) 0.0198(6) 0.0004(6) 0.0091(6) 0.0029(6)
C61 0.0294(7) 0.0375(9) 0.0258(7) -0.0027(7) 0.0157(6) -0.0003(7)
C62 0.0320(8) 0.0367(9) 0.0285(8) -0.0105(7) 0.0160(7) 0.0019(7)
C63 0.0306(7) 0.0266(8) 0.0283(7) -0.0065(6) 0.0111(7) 0.0007(6)
C64 0.0258(7) 0.0262(7) 0.0236(7) -0.0012(6) 0.0110(6) 0.0031(6)
C65 0.0333(8) 0.0276(8) 0.0226(7) 0.0008(6) 0.0123(6) -0.0012(6)
C66 0.0377(9) 0.0307(9) 0.0389(9) 0.0034(7) 0.0122(8) -0.0058(7)
C67 0.0411(10) 0.0419(11) 0.0590(13) 0.0139(10) -0.0047(10) -0.0102(9)
C68 0.0480(10) 0.0340(9) 0.0265(8) 0.0057(7) 0.0145(8) 0.0030(8)
C69 0.0473(11) 0.0419(11) 0.0356(9) 0.0071(8) 0.0024(8) 0.0091(9)
C71 0.0411(9) 0.0272(8) 0.0409(9) 0.0018(7) 0.0192(8) 0.0032(7)
C72 0.0453(10) 0.0294(8) 0.0339(9) 0.0035(7) 0.0151(8) 0.0007(7)
C75 0.0337(8) 0.0260(8) 0.0194(7) 0.0019(6) 0.0087(6) -0.0004(6)
C76 0.0273(7) 0.0213(7) 0.0342(8) -0.0042(6) 0.0146(7) -0.0025(6)
C77 0.0299(7) 0.0315(8) 0.0319(8) -0.0078(7) 0.0129(7) -0.0036(7)
C78 0.0375(9) 0.0395(10) 0.0432(10) -0.0171(8) 0.0170(8) -0.0075(8)
C79 0.0481(11) 0.0322(10) 0.0675(13) -0.0203(9) 0.0311(11) -0.0102(8)
C80 0.0491(11) 0.0224(8) 0.0747(14) 0.0004(9) 0.0379(11) -0.0018(8)
C81 0.0360(8) 0.0252(8) 0.0463(10) 0.0021(7) 0.0246(8) 0.0015(7)
C82 0.0536(11) 0.0390(10) 0.0269(8) -0.0016(7) 0.0126(8) -0.0012(9)
C83 0.0630(12) 0.0330(9) 0.0503(11) 0.0164(8) 0.0335(10) 0.0144(9)
C22A 0.023(4) 0.030(4) 0.020(3) 0.000(3) 0.009(3) 0.001(3)
C27A 0.028(3) 0.036(4) 0.014(3) -0.002(3) 0.011(3) 0.000(3)
C26A 0.028(4) 0.038(5) 0.017(3) -0.003(4) 0.010(3) -0.001(4)
C25A 0.030(5) 0.038(5) 0.012(4) -0.003(4) 0.011(4) -0.006(4)
C24A 0.022(4) 0.034(4) 0.022(4) 0.000(4) 0.014(4) -0.004(4)
C23A 0.031(4) 0.033(4) 0.015(4) 0.000(3) 0.008(3) 0.001(4)
C28A 0.025(4) 0.032(4) 0.016(4) 0.005(4) 0.013(3) -0.004(3)
C29A 0.033(5) 0.034(4) 0.018(5) -0.003(4) 0.004(4) 0.005(4)
C30A 0.026(7) 0.027(7) 0.033(7) 0.008(6) 0.012(6) 0.000(6)
C31A 0.029(4) 0.028(5) 0.019(5) -0.001(4) 0.011(4) 0.001(4)
C32A 0.023(5) 0.027(6) 0.019(5) 0.003(4) 0.012(4) -0.005(4)
C33A 0.030(3) 0.038(4) 0.009(4) -0.001(4) 0.007(3) -0.002(3)
C34A 0.028(4) 0.052(5) 0.024(4) -0.005(4) 0.003(4) 0.000(4)
C35A 0.027(7) 0.086(9) 0.035(7) -0.013(7) 0.006(6) 0.001(8)
C36A 0.042(5) 0.046(4) 0.024(5) -0.008(4) 0.013(4) -0.006(4)
C37A 0.058(13) 0.039(11) 0.040(10) -0.006(8) 0.007(9) -0.007(10)
C54A 0.030(3) 0.013(3) 0.025(5) -0.008(3) -0.008(3) -0.003(2)
C55A 0.027(2) 0.026(2) 0.028(3) 0.002(2) 0.011(2) -0.0002(18)
C56A 0.051(3) 0.029(3) 0.032(3) -0.007(3) 0.013(3) 0.002(3)
C70A 0.024(4) 0.027(4) 0.024(6) -0.004(4) 0.007(4) -0.006(3)
C73A 0.027(3) 0.025(3) 0.031(4) -0.005(3) 0.013(3) -0.007(3)
C74A 0.034(5) 0.041(7) 0.038(5) 0.008(5) 0.005(4) 0.008(5)
C22 0.0244(11) 0.0191(9) 0.0141(8) 0.0015(6) 0.0083(7) 0.0004(7)
C23 0.0252(10) 0.0207(8) 0.0168(9) 0.0012(7) 0.0094(8) 0.0000(8)
C24 0.0254(10) 0.0290(9) 0.0232(10) 0.0020(8) 0.0127(8) -0.0019(8)
C25 0.0318(11) 0.0393(12) 0.0196(11) -0.0007(8) 0.0158(9) -0.0043(9)
C26 0.0310(11) 0.0398(12) 0.0151(8) -0.0029(7) 0.0096(8) -0.0035(9)
C27 0.0256(9) 0.0281(10) 0.0151(8) -0.0006(7) 0.0072(7) -0.0010(7)
C28 0.0245(11) 0.0310(10) 0.0161(10) -0.0011(8) 0.0089(8) -0.0060(8)
C29 0.0316(13) 0.0389(12) 0.0290(12) -0.0129(10) 0.0160(10) -0.0085(10)
C30 0.0604(19) 0.0298(13) 0.065(2) -0.0109(14) 0.0402(16) -0.0102(14)
C31 0.0234(12) 0.0422(16) 0.0228(13) -0.0006(10) 0.0090(9) -0.0063(10)
C32 0.0341(13) 0.0356(18) 0.0398(15) 0.0033(16) 0.0136(10) -0.0023(15)
C33 0.0242(8) 0.0328(10) 0.0133(7) -0.0028(7) 0.0071(6) -0.0008(7)
C34 0.0272(10) 0.0354(10) 0.0200(8) 0.0016(7) 0.0069(8) 0.0033(8)
C35 0.0280(10) 0.0527(13) 0.0294(10) 0.0012(9) 0.0044(8) 0.0015(10)
C36 0.0280(8) 0.0361(11) 0.0177(8) 0.0040(8) 0.0046(7) -0.0056(8)
C37 0.0440(14) 0.0315(13) 0.0379(13) 0.0012(10) 0.0135(11) 0.0024(11)
C54 0.0244(15) 0.025(2) 0.024(3) -0.0083(15) -0.0048(14) -0.0067(13)
C55 0.0290(12) 0.0324(15) 0.0285(17) -0.0072(15) 0.0080(12) -0.0005(11)
C56 0.0320(13) 0.0308(14) 0.0481(16) -0.0112(12) 0.0116(12) -0.0064(11)
C70 0.0254(14) 0.0216(11) 0.0207(16) -0.0025(10) 0.0080(12) 0.0006(10)
C73 0.0261(11) 0.0285(11) 0.0248(11) -0.0017(9) 0.0089(10) -0.0019(9)
C74 0.0282(10) 0.0346(16) 0.0277(11) 0.0010(9) 0.0046(9) 0.0068(10)

loop_
_atom_type_symbol
_atom_type_description
_atom_type_scat_dispersion_real
_atom_type_scat_dispersion_imag
_atom_type_scat_source
C C 0.0181 0.0091 'International Tables Vol C Tables 4.2.6.8 and 6.1.1.4'
H H 0.0000 0.0000 'International Tables Vol C Tables 4.2.6.8 and 6.1.1.4'
Ca Ca 0.3641 1.2855 'International Tables Vol C Tables 4.2.6.8 and 6.1.1.4'
N N 0.0311 0.0180 'International Tables Vol C Tables 4.2.6.8 and 6.1.1.4'

loop_
_exptl_crystal_face_index_h
_exptl_crystal_face_index_k
_exptl_crystal_face_index_l
_exptl_crystal_face_perp_dist
2 1 -1 0.1007
-2 -1 1 0.0966
-2 -2 1 0.0888
2 2 -1 0.1179
0 -1 -1 0.1666
-2 1 0 0.1044
2 -1 0 0.0952
2 5 -15 0.1204
-7 -3 15 0.0940
0 -6 14 0.0995
10 -1 -11 0.1128
-2 -2 17 0.1038
-6 -1 16 0.0991
2 2 -16 0.1419
0 5 14 0.1230
-5 4 16 0.1172
9 4 3 0.1159
-4 -5 -11 0.1583
9 6 -9 0.0929
-2 11 5 0.1496
-2 -11 0 0.1315
1 1 -1 0.0914
9 4 -12 0.0957
0 -11 3 0.1180
-1 1 1 0.1328
-1 2 0 0.1107
5 8 -12 0.0914
-5 9 -5 0.1050
6 5 -14 0.0997

loop_
_geom_angle_atom_site_label_1
_geom_angle_atom_site_label_2
_geom_angle_atom_site_label_3
_geom_angle
_geom_angle_site_symmetry_1
_geom_angle_site_symmetry_3
_geom_angle_publ_flag
N1 Ca1 N2 85.58(4) . . ?
N1 Ca1 N3 126.27(4) . . ?
N1 Ca1 C75 94.11(4) . . ?
N2 Ca1 N3 126.30(4) . . ?
N2 Ca1 C75 90.40(4) . . ?
N3 Ca1 C75 123.13(5) . . ?
C2 N1 Ca1 113.64(9) . . ?
C2 N1 C6 118.89(11) . . ?
C6 N1 Ca1 125.56(9) . . ?
C4 N2 Ca1 110.48(8) . . ?
C4 N2 C22A 116.6(7) . . ?
C4 N2 C22 115.87(13) . . ?
C22A N2 Ca1 132.9(7) . . ?
C22 N2 Ca1 131.34(11) . . ?
C39 N3 Ca1 117.19(9) . . ?
C39 N3 C43 116.90(11) . . ?
C43 N3 Ca1 125.90(8) . . ?
C41 N4 C59 121.89(13) . . ?
C75 N5 C76 178.16(17) . . ?
H1A C1 H1B 109.5 . . ?
H1A C1 H1C 109.5 . . ?
H1B C1 H1C 109.5 . . ?
C2 C1 H1A 109.5 . . ?
C2 C1 H1B 109.5 . . ?
C2 C1 H1C 109.5 . . ?
N1 C2 C1 120.52(12) . . ?
N1 C2 C3 125.23(12) . . ?
C3 C2 C1 114.25(13) . . ?
C2 C3 H3 113.5 . . ?
C4 C3 C2 132.96(13) . . ?
C4 C3 H3 113.5 . . ?
N2 C4 C3 126.37(13) . . ?
N2 C4 C5 120.47(12) . . ?
C3 C4 C5 113.13(12) . . ?
C4 C5 H5A 109.5 . . ?
C4 C5 H5B 109.5 . . ?
C4 C5 H5C 109.5 . . ?
H5A C5 H5B 109.5 . . ?
H5A C5 H5C 109.5 . . ?
H5B C5 H5C 109.5 . . ?
C7 C6 N1 118.59(12) . . ?
C7 C6 C11 120.44(13) . . ?
C11 C6 N1 120.92(13) . . ?
C6 C7 C12 120.33(13) . . ?
C8 C7 C6 118.94(13) . . ?
C8 C7 C12 120.70(14) . . ?
C7 C8 H8 119.4 . . ?
C9 C8 C7 121.13(15) . . ?
C9 C8 H8 119.4 . . ?
C8 C9 H9 120.2 . . ?
C10 C9 C8 119.53(14) . . ?
C10 C9 H9 120.2 . . ?
C9 C10 H10 119.1 . . ?
C9 C10 C11 121.72(13) . . ?
C11 C10 H10 119.1 . . ?
C6 C11 C17 122.97(13) . . ?
C10 C11 C6 118.23(14) . . ?
C10 C11 C17 118.75(12) . . ?
C7 C12 H12 106.2 . . ?
C7 C12 C15 111.55(13) . . ?
C13 C12 C7 114.38(14) . . ?
C13 C12 H12 106.2 . . ?
C13 C12 C15 111.60(14) . . ?
C15 C12 H12 106.2 . . ?
C12 C13 H13A 108.5 . . ?
C12 C13 H13B 108.5 . . ?
H13A C13 H13B 107.5 . . ?
C14 C13 C12 114.94(15) . . ?
C14 C13 H13A 108.5 . . ?
C14 C13 H13B 108.5 . . ?
C13 C14 H14A 109.5 . . ?
C13 C14 H14B 109.5 . . ?
C13 C14 H14C 109.5 . . ?
H14A C14 H14B 109.5 . . ?
H14A C14 H14C 109.5 . . ?
H14B C14 H14C 109.5 . . ?
C12 C15 H15A 108.2 . . ?
C12 C15 H15B 108.2 . . ?
H15A C15 H15B 107.3 . . ?
C16 C15 C12 116.52(17) . . ?
C16 C15 H15A 108.2 . . ?
C16 C15 H15B 108.2 . . ?
C15 C16 H16A 109.5 . . ?
C15 C16 H16B 109.5 . . ?
C15 C16 H16C 109.5 . . ?
H16A C16 H16B 109.5 . . ?
H16A C16 H16C 109.5 . . ?
H16B C16 H16C 109.5 . . ?
C11 C17 H17 107.8 . . ?
C11 C17 C18 111.50(12) . . ?
C11 C17 C20 110.55(12) . . ?
C18 C17 H17 107.8 . . ?
C18 C17 C20 111.12(11) . . ?
C20 C17 H17 107.8 . . ?
C17 C18 H18A 109.0 . . ?
C17 C18 H18B 109.0 . . ?
H18A C18 H18B 107.8 . . ?
C19 C18 C17 112.72(11) . . ?
C19 C18 H18A 109.0 . . ?
C19 C18 H18B 109.0 . . ?
C18 C19 H19A 109.5 . . ?
C18 C19 H19B 109.5 . . ?
C18 C19 H19C 109.5 . . ?
H19A C19 H19B 109.5 . . ?
H19A C19 H19C 109.5 . . ?
H19B C19 H19C 109.5 . . ?
C17 C20 H20A 109.0 . . ?
C17 C20 H20B 109.0 . . ?
H20A C20 H20B 107.8 . . ?
C21 C20 C17 113.10(14) . . ?
C21 C20 H20A 109.0 . . ?
C21 C20 H20B 109.0 . . ?
C20 C21 H21A 109.5 . . ?
C20 C21 H21B 109.5 . . ?
C20 C21 H21C 109.5 . . ?
H21A C21 H21B 109.5 . . ?
H21A C21 H21C 109.5 . . ?
H21B C21 H21C 109.5 . . ?
H38A C38 H38B 109.5 . . ?
H38A C38 H38C 109.5 . . ?
H38B C38 H38C 109.5 . . ?
C39 C38 H38A 109.5 . . ?
C39 C38 H38B 109.5 . . ?
C39 C38 H38C 109.5 . . ?
N3 C39 C38 113.63(12) . . ?
N3 C39 C40 125.08(13) . . ?
C40 C39 C38 121.28(12) . . ?
C39 C40 H40 115.0 . . ?
C39 C40 C41 130.06(13) . . ?
C41 C40 H40 115.0 . . ?
N4 C41 C40 124.06(14) . . ?
N4 C41 C42 122.27(13) . . ?
C40 C41 C42 113.66(13) . . ?
C41 C42 H42A 109.5 . . ?
C41 C42 H42B 109.5 . . ?
C41 C42 H42C 109.5 . . ?
H42A C42 H42B 109.5 . . ?
H42A C42 H42C 109.5 . . ?
H42B C42 H42C 109.5 . . ?
C44 C43 N3 120.19(13) . . ?
C48 C43 N3 120.38(13) . . ?
C48 C43 C44 119.36(13) . . ?
C43 C44 C49 121.97(12) . . ?
C45 C44 C43 118.75(14) . . ?
C45 C44 C49 119.26(13) . . ?
C44 C45 H45 119.0 . . ?
C46 C45 C44 121.92(15) . . ?
C46 C45 H45 119.0 . . ?
C45 C46 H46 120.5 . . ?
C47 C46 C45 119.02(14) . . ?
C47 C46 H46 120.5 . . ?
C46 C47 H47 119.3 . . ?
C46 C47 C48 121.35(15) . . ?
C48 C47 H47 119.3 . . ?
C43 C48 C54A 116.1(5) . . ?
C43 C48 C54 125.2(3) . . ?
C47 C48 C43 119.52(14) . . ?
C47 C48 C54A 124.2(5) . . ?
C47 C48 C54 115.2(3) . . ?
C44 C49 H49 106.4 . . ?
C44 C49 C50 110.81(13) . . ?
C44 C49 C52 113.81(11) . . ?
C50 C49 H49 106.4 . . ?
C50 C49 C52 112.53(12) . . ?
C52 C49 H49 106.4 . . ?
C49 C50 H50A 108.9 . . ?
C49 C50 H50B 108.9 . . ?
H50A C50 H50B 107.7 . . ?
C51 C50 C49 113.52(14) . . ?
C51 C50 H50A 108.9 . . ?
C51 C50 H50B 108.9 . . ?
C50 C51 H51A 109.5 . . ?
C50 C51 H51B 109.5 . . ?
C50 C51 H51C 109.5 . . ?
H51A C51 H51B 109.5 . . ?
H51A C51 H51C 109.5 . . ?
H51B C51 H51C 109.5 . . ?
C49 C52 H52A 108.1 . . ?
C49 C52 H52B 108.1 . . ?
H52A C52 H52B 107.3 . . ?
C53 C52 C49 116.64(13) . . ?
C53 C52 H52A 108.1 . . ?
C53 C52 H52B 108.1 . . ?
C52 C53 H53A 109.5 . . ?
C52 C53 H53B 109.5 . . ?
C52 C53 H53C 109.5 . . ?
H53A C53 H53B 109.5 . . ?
H53A C53 H53C 109.5 . . ?
H53B C53 H53C 109.5 . . ?
H57A C57 H57B 107.3 . . ?
H57C C57 H57D 108.4 . . ?
C58 C57 H57A 108.1 . . ?
C58 C57 H57B 108.1 . . ?
C58 C57 H57C 110.1 . . ?
C58 C57 H57D 110.1 . . ?
C58 C57 C54A 108.0(5) . . ?
C58 C57 C54 117.0(2) . . ?
C54A C57 H57C 110.1 . . ?
C54A C57 H57D 110.1 . . ?
C54 C57 H57A 108.1 . . ?
C54 C57 H57B 108.1 . . ?
C57 C58 H58A 109.5 . . ?
C57 C58 H58B 109.5 . . ?
C57 C58 H58C 109.5 . . ?
H58A C58 H58B 109.5 . . ?
H58A C58 H58C 109.5 . . ?
H58B C58 H58C 109.5 . . ?
N4 C59 C60 118.16(13) . . ?
C64 C59 N4 121.49(13) . . ?
C64 C59 C60 119.98(13) . . ?
C59 C60 C65 121.53(13) . . ?
C61 C60 C59 118.74(14) . . ?
C61 C60 C65 119.69(13) . . ?
C60 C61 H61 119.3 . . ?
C62 C61 C60 121.48(14) . . ?
C62 C61 H61 119.3 . . ?
C61 C62 H62 120.3 . . ?
C63 C62 C61 119.40(14) . . ?
C63 C62 H62 120.3 . . ?
C62 C63 H63 119.2 . . ?
C62 C63 C64 121.63(15) . . ?
C64 C63 H63 119.2 . . ?
C59 C64 C70A 114.9(5) . . ?
C59 C64 C70 123.87(17) . . ?
C63 C64 C59 118.73(13) . . ?
C63 C64 C70A 125.9(5) . . ?
C63 C64 C70 117.18(18) . . ?
C60 C65 H65 107.7 . . ?
C60 C65 C66 112.72(13) . . ?
C60 C65 C68 110.73(13) . . ?
C66 C65 H65 107.7 . . ?
C66 C65 C68 110.09(13) . . ?
C68 C65 H65 107.7 . . ?
C65 C66 H66A 108.8 . . ?
C65 C66 H66B 108.8 . . ?
H66A C66 H66B 107.7 . . ?
C67 C66 C65 113.59(14) . . ?
C67 C66 H66A 108.8 . . ?
C67 C66 H66B 108.8 . . ?
C66 C67 H67A 109.5 . . ?
C66 C67 H67B 109.5 . . ?
C66 C67 H67C 109.5 . . ?
H67A C67 H67B 109.5 . . ?
H67A C67 H67C 109.5 . . ?
H67B C67 H67C 109.5 . . ?
C65 C68 H68A 108.8 . . ?
C65 C68 H68B 108.8 . . ?
H68A C68 H68B 107.7 . . ?
C69 C68 C65 113.58(14) . . ?
C69 C68 H68A 108.8 . . ?
C69 C68 H68B 108.8 . . ?
C68 C69 H69A 109.5 . . ?
C68 C69 H69B 109.5 . . ?
C68 C69 H69C 109.5 . . ?
H69A C69 H69B 109.5 . . ?
H69A C69 H69C 109.5 . . ?
H69B C69 H69C 109.5 . . ?
H71A C71 H71B 107.5 . . ?
H71C C71 H71D 107.4 . . ?
C72 C71 H71A 108.5 . . ?
C72 C71 H71B 108.5 . . ?
C72 C71 H71C 108.3 . . ?
C72 C71 H71D 108.3 . . ?
C72 C71 C70 115.19(18) . . ?
C70A C71 H71C 108.3 . . ?
C70A C71 H71D 108.3 . . ?
C70A C71 C72 115.9(5) . . ?
C70 C71 H71A 108.5 . . ?
C70 C71 H71B 108.5 . . ?
C71 C72 H72A 109.5 . . ?
C71 C72 H72B 109.5 . . ?
C71 C72 H72C 109.5 . . ?
H72A C72 H72B 109.5 . . ?
H72A C72 H72C 109.5 . . ?
H72B C72 H72C 109.5 . . ?
N5 C75 Ca1 178.07(12) . . ?
C77 C76 N5 118.16(14) . . ?
C81 C76 N5 118.27(14) . . ?
C81 C76 C77 123.56(15) . . ?
C76 C77 C82 121.98(15) . . ?
C78 C77 C76 116.77(16) . . ?
C78 C77 C82 121.25(16) . . ?
C77 C78 H78 119.4 . . ?
C79 C78 C77 121.27(18) . . ?
C79 C78 H78 119.4 . . ?
C78 C79 H79 119.7 . . ?
C78 C79 C80 120.51(17) . . ?
C80 C79 H79 119.7 . . ?
C79 C80 H80 119.4 . . ?
C79 C80 C81 121.16(18) . . ?
C81 C80 H80 119.4 . . ?
C76 C81 C83 121.51(16) . . ?
C80 C81 C76 116.73(17) . . ?
C80 C81 C83 121.76(17) . . ?
C77 C82 H82A 109.5 . . ?
C77 C82 H82B 109.5 . . ?
C77 C82 H82C 109.5 . . ?
H82A C82 H82B 109.5 . . ?
H82A C82 H82C 109.5 . . ?
H82B C82 H82C 109.5 . . ?
C81 C83 H83A 109.5 . . ?
C81 C83 H83B 109.5 . . ?
C81 C83 H83C 109.5 . . ?
H83A C83 H83B 109.5 . . ?
H83A C83 H83C 109.5 . . ?
H83B C83 H83C 109.5 . . ?
C27A C22A N2 128.7(9) . . ?
C27A C22A C23A 120.0 . . ?
C23A C22A N2 110.9(9) . . ?
C22A C27A C33A 120.4(9) . . ?
C26A C27A C22A 120.0 . . ?
C26A C27A C33A 119.2(9) . . ?
C27A C26A H26A 120.0 . . ?
C25A C26A C27A 120.0 . . ?
C25A C26A H26A 120.0 . . ?
C26A C25A H25A 120.0 . . ?
C26A C25A C24A 120.0 . . ?
C24A C25A H25A 120.0 . . ?
C25A C24A H24A 120.0 . . ?
C23A C24A C25A 120.0 . . ?
C23A C24A H24A 120.0 . . ?
C22A C23A C28A 123.9(12) . . ?
C24A C23A C22A 120.0 . . ?
C24A C23A C28A 115.9(11) . . ?
C23A C28A H28A 104.5 . . ?
C23A C28A C29A 112.7(14) . . ?
C29A C28A H28A 104.5 . . ?
C31A C28A C23A 119.5(15) . . ?
C31A C28A H28A 104.5 . . ?
C31A C28A C29A 109.5(15) . . ?
C28A C29A H29A 108.5 . . ?
C28A C29A H29B 108.5 . . ?
H29A C29A H29B 107.5 . . ?
C30A C29A C28A 114.9(16) . . ?
C30A C29A H29A 108.5 . . ?
C30A C29A H29B 108.5 . . ?
C29A C30A H30A 109.5 . . ?
C29A C30A H30B 109.5 . . ?
C29A C30A H30C 109.5 . . ?
H30A C30A H30B 109.5 . . ?
H30A C30A H30C 109.5 . . ?
H30B C30A H30C 109.5 . . ?
C28A C31A H31A 106.5 . . ?
C28A C31A H31B 106.5 . . ?
H31A C31A H31B 106.5 . . ?
C32A C31A C28A 123(2) . . ?
C32A C31A H31A 106.5 . . ?
C32A C31A H31B 106.5 . . ?
C31A C32A H32A 109.5 . . ?
C31A C32A H32B 109.5 . . ?
C31A C32A H32C 109.5 . . ?
H32A C32A H32B 109.5 . . ?
H32A C32A H32C 109.5 . . ?
H32B C32A H32C 109.5 . . ?
C27A C33A H33A 106.0 . . ?
C27A C33A C34A 114.0(13) . . ?
C27A C33A C36A 114.8(11) . . ?
C34A C33A H33A 106.0 . . ?
C36A C33A H33A 106.0 . . ?
C36A C33A C34A 109.2(11) . . ?
C33A C34A H34A 108.8 . . ?
C33A C34A H34B 108.8 . . ?
H34A C34A H34B 107.7 . . ?
C35A C34A C33A 113.7(13) . . ?
C35A C34A H34A 108.8 . . ?
C35A C34A H34B 108.8 . . ?
C34A C35A H35A 109.5 . . ?
C34A C35A H35B 109.5 . . ?
C34A C35A H35C 109.5 . . ?
H35A C35A H35B 109.5 . . ?
H35A C35A H35C 109.5 . . ?
H35B C35A H35C 109.5 . . ?
C33A C36A H36A 108.1 . . ?
C33A C36A H36B 108.1 . . ?
H36A C36A H36B 107.3 . . ?
C37A C36A C33A 116.7(14) . . ?
C37A C36A H36A 108.1 . . ?
C37A C36A H36B 108.1 . . ?
C36A C37A H37A 109.5 . . ?
C36A C37A H37B 109.5 . . ?
C36A C37A H37C 109.5 . . ?
H37A C37A H37B 109.5 . . ?
H37A C37A H37C 109.5 . . ?
H37B C37A H37C 109.5 . . ?
C48 C54A H54A 108.3 . . ?
C57 C54A C48 111.6(7) . . ?
C57 C54A H54A 108.3 . . ?
C57 C54A C55A 104.4(7) . . ?
C55A C54A C48 115.7(8) . . ?
C55A C54A H54A 108.3 . . ?
C54A C55A H55A 107.8 . . ?
C54A C55A H55B 107.8 . . ?
H55A C55A H55B 107.1 . . ?
C56A C55A C54A 118.1(7) . . ?
C56A C55A H55A 107.8 . . ?
C56A C55A H55B 107.8 . . ?
C55A C56A H56A 109.5 . . ?
C55A C56A H56B 109.5 . . ?
C55A C56A H56C 109.5 . . ?
H56A C56A H56B 109.5 . . ?
H56A C56A H56C 109.5 . . ?
H56B C56A H56C 109.5 . . ?
C64 C70A H70A 105.2 . . ?
C71 C70A C64 111.7(7) . . ?
C71 C70A H70A 105.2 . . ?
C73A C70A C64 108.1(7) . . ?
C73A C70A C71 120.2(9) . . ?
C73A C70A H70A 105.2 . . ?
C70A C73A H73A 108.1 . . ?
C70A C73A H73B 108.1 . . ?
C70A C73A C74A 116.6(8) . . ?
H73A C73A H73B 107.3 . . ?
C74A C73A H73A 108.1 . . ?
C74A C73A H73B 108.1 . . ?
C73A C74A H74A 109.5 . . ?
C73A C74A H74B 109.5 . . ?
C73A C74A H74C 109.5 . . ?
H74A C74A H74B 109.5 . . ?
H74A C74A H74C 109.5 . . ?
H74B C74A H74C 109.5 . . ?
C23 C22 N2 121.56(15) . . ?
C23 C22 C27 119.72(15) . . ?
C27 C22 N2 118.71(16) . . ?
C22 C23 C28 121.62(16) . . ?
C24 C23 C22 118.87(17) . . ?
C24 C23 C28 119.37(19) . . ?
C23 C24 H24 119.3 . . ?
C25 C24 C23 121.44(19) . . ?
C25 C24 H24 119.3 . . ?
C24 C25 H25 120.2 . . ?
C24 C25 C26 119.54(17) . . ?
C26 C25 H25 120.2 . . ?
C25 C26 H26 119.2 . . ?
C25 C26 C27 121.54(18) . . ?
C27 C26 H26 119.2 . . ?
C22 C27 C33 121.17(15) . . ?
C26 C27 C22 118.73(17) . . ?
C26 C27 C33 120.08(16) . . ?
C23 C28 H28 106.7 . . ?
C23 C28 C29 110.75(18) . . ?
C23 C28 C31 114.12(18) . . ?
C29 C28 H28 106.7 . . ?
C29 C28 C31 111.48(19) . . ?
C31 C28 H28 106.7 . . ?
C28 C29 H29C 108.6 . . ?
C28 C29 H29D 108.6 . . ?
H29C C29 H29D 107.6 . . ?
C30 C29 C28 114.7(2) . . ?
C30 C29 H29C 108.6 . . ?
C30 C29 H29D 108.6 . . ?
C29 C30 H30D 109.5 . . ?
C29 C30 H30E 109.5 . . ?
C29 C30 H30F 109.5 . . ?
H30D C30 H30E 109.5 . . ?
H30D C30 H30F 109.5 . . ?
H30E C30 H30F 109.5 . . ?
C28 C31 H31C 108.7 . . ?
C28 C31 H31D 108.7 . . ?
H31C C31 H31D 107.6 . . ?
C32 C31 C28 114.3(3) . . ?
C32 C31 H31C 108.7 . . ?
C32 C31 H31D 108.7 . . ?
C31 C32 H32D 109.5 . . ?
C31 C32 H32E 109.5 . . ?
C31 C32 H32F 109.5 . . ?
H32D C32 H32E 109.5 . . ?
H32D C32 H32F 109.5 . . ?
H32E C32 H32F 109.5 . . ?
C27 C33 H33 107.1 . . ?
C27 C33 C34 112.64(15) . . ?
C27 C33 C36 109.96(15) . . ?
C34 C33 H33 107.1 . . ?
C34 C33 C36 112.55(16) . . ?
C36 C33 H33 107.1 . . ?
C33 C34 H34C 109.0 . . ?
C33 C34 H34D 109.0 . . ?
H34C C34 H34D 107.8 . . ?
C35 C34 C33 112.85(15) . . ?
C35 C34 H34C 109.0 . . ?
C35 C34 H34D 109.0 . . ?
C34 C35 H35D 109.5 . . ?
C34 C35 H35E 109.5 . . ?
C34 C35 H35F 109.5 . . ?
H35D C35 H35E 109.5 . . ?
H35D C35 H35F 109.5 . . ?
H35E C35 H35F 109.5 . . ?
C33 C36 H36C 108.3 . . ?
C33 C36 H36D 108.3 . . ?
H36C C36 H36D 107.4 . . ?
C37 C36 C33 115.98(16) . . ?
C37 C36 H36C 108.3 . . ?
C37 C36 H36D 108.3 . . ?
C36 C37 H37D 109.5 . . ?
C36 C37 H37E 109.5 . . ?
C36 C37 H37F 109.5 . . ?
H37D C37 H37E 109.5 . . ?
H37D C37 H37F 109.5 . . ?
H37E C37 H37F 109.5 . . ?
C48 C54 C57 111.6(4) . . ?
C48 C54 H54 107.2 . . ?
C48 C54 C55 108.9(4) . . ?
C57 C54 H54 107.2 . . ?
C55 C54 C57 114.5(4) . . ?
C55 C54 H54 107.2 . . ?
C54 C55 H55C 108.9 . . ?
C54 C55 H55D 108.9 . . ?
H55C C55 H55D 107.7 . . ?
C56 C55 C54 113.3(3) . . ?
C56 C55 H55C 108.9 . . ?
C56 C55 H55D 108.9 . . ?
C55 C56 H56D 109.5 . . ?
C55 C56 H56E 109.5 . . ?
C55 C56 H56F 109.5 . . ?
H56D C56 H56E 109.5 . . ?
H56D C56 H56F 109.5 . . ?
H56E C56 H56F 109.5 . . ?
C64 C70 H70 107.8 . . ?
C64 C70 C73 111.2(2) . . ?
C71 C70 C64 111.3(2) . . ?
C71 C70 H70 107.8 . . ?
C71 C70 C73 110.9(2) . . ?
C73 C70 H70 107.8 . . ?
C70 C73 H73C 108.9 . . ?
C70 C73 H73D 108.9 . . ?
H73C C73 H73D 107.7 . . ?
C74 C73 C70 113.3(2) . . ?
C74 C73 H73C 108.9 . . ?
C74 C73 H73D 108.9 . . ?
C73 C74 H74D 109.5 . . ?
C73 C74 H74E 109.5 . . ?
C73 C74 H74F 109.5 . . ?
H74D C74 H74E 109.5 . . ?
H74D C74 H74F 109.5 . . ?
H74E C74 H74F 109.5 . . ?

loop_
_geom_bond_atom_site_label_1
_geom_bond_atom_site_label_2
_geom_bond_distance
_geom_bond_site_symmetry_2
_geom_bond_publ_flag
Ca1 N1 2.3459(11) . ?
Ca1 N2 2.3608(11) . ?
Ca1 N3 2.3620(12) . ?
Ca1 C75 2.6640(16) . ?
N1 C2 1.3202(19) . ?
N1 C6 1.4360(18) . ?
N2 C4 1.3349(19) . ?
N2 C22A 1.391(9) . ?
N2 C22 1.449(2) . ?
N3 C39 1.3617(17) . ?
N3 C43 1.4328(18) . ?
N4 C41 1.2985(19) . ?
N4 C59 1.4122(18) . ?
N5 C75 1.156(2) . ?
N5 C76 1.407(2) . ?
C1 H1A 0.9800 . ?
C1 H1B 0.9800 . ?
C1 H1C 0.9800 . ?
C1 C2 1.5214(18) . ?
C2 C3 1.419(2) . ?
C3 H3 0.9500 . ?
C3 C4 1.4126(19) . ?
C4 C5 1.520(2) . ?
C5 H5A 0.9800 . ?
C5 H5B 0.9800 . ?
C5 H5C 0.9800 . ?
C6 C7 1.411(2) . ?
C6 C11 1.4115(19) . ?
C7 C8 1.392(2) . ?
C7 C12 1.5235(19) . ?
C8 H8 0.9500 . ?
C8 C9 1.387(2) . ?
C9 H9 0.9500 . ?
C9 C10 1.381(2) . ?
C10 H10 0.9500 . ?
C10 C11 1.397(2) . ?
C11 C17 1.517(2) . ?
C12 H12 1.0000 . ?
C12 C13 1.521(2) . ?
C12 C15 1.540(3) . ?
C13 H13A 0.9900 . ?
C13 H13B 0.9900 . ?
C13 C14 1.513(3) . ?
C14 H14A 0.9800 . ?
C14 H14B 0.9800 . ?
C14 H14C 0.9800 . ?
C15 H15A 0.9900 . ?
C15 H15B 0.9900 . ?
C15 C16 1.510(3) . ?
C16 H16A 0.9800 . ?
C16 H16B 0.9800 . ?
C16 H16C 0.9800 . ?
C17 H17 1.0000 . ?
C17 C18 1.535(2) . ?
C17 C20 1.5409(19) . ?
C18 H18A 0.9900 . ?
C18 H18B 0.9900 . ?
C18 C19 1.5200(19) . ?
C19 H19A 0.9800 . ?
C19 H19B 0.9800 . ?
C19 H19C 0.9800 . ?
C20 H20A 0.9900 . ?
C20 H20B 0.9900 . ?
C20 C21 1.520(2) . ?
C21 H21A 0.9800 . ?
C21 H21B 0.9800 . ?
C21 H21C 0.9800 . ?
C38 H38A 0.9800 . ?
C38 H38B 0.9800 . ?
C38 H38C 0.9800 . ?
C38 C39 1.5102(19) . ?
C39 C40 1.375(2) . ?
C40 H40 0.9500 . ?
C40 C41 1.4468(19) . ?
C41 C42 1.509(2) . ?
C42 H42A 0.9800 . ?
C42 H42B 0.9800 . ?
C42 H42C 0.9800 . ?
C43 C44 1.418(2) . ?
C43 C48 1.408(2) . ?
C44 C45 1.396(2) . ?
C44 C49 1.517(2) . ?
C45 H45 0.9500 . ?
C45 C46 1.385(2) . ?
C46 H46 0.9500 . ?
C46 C47 1.380(3) . ?
C47 H47 0.9500 . ?
C47 C48 1.399(2) . ?
C48 C54A 1.550(11) . ?
C48 C54 1.515(6) . ?
C49 H49 1.0000 . ?
C49 C50 1.543(2) . ?
C49 C52 1.5475(19) . ?
C50 H50A 0.9900 . ?
C50 H50B 0.9900 . ?
C50 C51 1.518(2) . ?
C51 H51A 0.9800 . ?
C51 H51B 0.9800 . ?
C51 H51C 0.9800 . ?
C52 H52A 0.9900 . ?
C52 H52B 0.9900 . ?
C52 C53 1.5320(19) . ?
C53 H53A 0.9800 . ?
C53 H53B 0.9800 . ?
C53 H53C 0.9800 . ?
C57 H57A 0.9900 . ?
C57 H57B 0.9900 . ?
C57 H57C 0.9900 . ?
C57 H57D 0.9900 . ?
C57 C58 1.522(3) . ?
C57 C54A 1.527(11) . ?
C57 C54 1.562(6) . ?
C58 H58A 0.9800 . ?
C58 H58B 0.9800 . ?
C58 H58C 0.9800 . ?
C59 C60 1.416(2) . ?
C59 C64 1.411(2) . ?
C60 C61 1.396(2) . ?
C60 C65 1.521(2) . ?
C61 H61 0.9500 . ?
C61 C62 1.384(2) . ?
C62 H62 0.9500 . ?
C62 C63 1.381(2) . ?
C63 H63 0.9500 . ?
C63 C64 1.398(2) . ?
C64 C70A 1.531(12) . ?
C64 C70 1.532(4) . ?
C65 H65 1.0000 . ?
C65 C66 1.536(2) . ?
C65 C68 1.538(2) . ?
C66 H66A 0.9900 . ?
C66 H66B 0.9900 . ?
C66 C67 1.519(3) . ?
C67 H67A 0.9800 . ?
C67 H67B 0.9800 . ?
C67 H67C 0.9800 . ?
C68 H68A 0.9900 . ?
C68 H68B 0.9900 . ?
C68 C69 1.519(3) . ?
C69 H69A 0.9800 . ?
C69 H69B 0.9800 . ?
C69 H69C 0.9800 . ?
C71 H71A 0.9900 . ?
C71 H71B 0.9900 . ?
C71 H71C 0.9900 . ?
C71 H71D 0.9900 . ?
C71 C72 1.518(2) . ?
C71 C70A 1.515(11) . ?
C71 C70 1.522(4) . ?
C72 H72A 0.9800 . ?
C72 H72B 0.9800 . ?
C72 H72C 0.9800 . ?
C76 C77 1.400(2) . ?
C76 C81 1.398(2) . ?
C77 C78 1.390(2) . ?
C77 C82 1.501(3) . ?
C78 H78 0.9500 . ?
C78 C79 1.376(3) . ?
C79 H79 0.9500 . ?
C79 C80 1.382(3) . ?
C80 H80 0.9500 . ?
C80 C81 1.391(3) . ?
C81 C83 1.500(3) . ?
C82 H82A 0.9800 . ?
C82 H82B 0.9800 . ?
C82 H82C 0.9800 . ?
C83 H83A 0.9800 . ?
C83 H83B 0.9800 . ?
C83 H83C 0.9800 . ?
C22A C27A 1.3900 . ?
C22A C23A 1.3900 . ?
C27A C26A 1.3900 . ?
C27A C33A 1.520(12) . ?
C26A H26A 0.9500 . ?
C26A C25A 1.3900 . ?
C25A H25A 0.9500 . ?
C25A C24A 1.3900 . ?
C24A H24A 0.9500 . ?
C24A C23A 1.3900 . ?
C23A C28A 1.525(13) . ?
C28A H28A 1.0000 . ?
C28A C29A 1.549(14) . ?
C28A C31A 1.523(13) . ?
C29A H29A 0.9900 . ?
C29A H29B 0.9900 . ?
C29A C30A 1.525(13) . ?
C30A H30A 0.9800 . ?
C30A H30B 0.9800 . ?
C30A H30C 0.9800 . ?
C31A H31A 0.9900 . ?
C31A H31B 0.9900 . ?
C31A C32A 1.503(14) . ?
C32A H32A 0.9800 . ?
C32A H32B 0.9800 . ?
C32A H32C 0.9800 . ?
C33A H33A 1.0000 . ?
C33A C34A 1.539(13) . ?
C33A C36A 1.528(12) . ?
C34A H34A 0.9900 . ?
C34A H34B 0.9900 . ?
C34A C35A 1.516(13) . ?
C35A H35A 0.9800 . ?
C35A H35B 0.9800 . ?
C35A H35C 0.9800 . ?
C36A H36A 0.9900 . ?
C36A H36B 0.9900 . ?
C36A C37A 1.516(14) . ?
C37A H37A 0.9800 . ?
C37A H37B 0.9800 . ?
C37A H37C 0.9800 . ?
C54A H54A 1.0000 . ?
C54A C55A 1.536(11) . ?
C55A H55A 0.9900 . ?
C55A H55B 0.9900 . ?
C55A C56A 1.521(8) . ?
C56A H56A 0.9800 . ?
C56A H56B 0.9800 . ?
C56A H56C 0.9800 . ?
C70A H70A 1.0000 . ?
C70A C73A 1.495(11) . ?
C73A H73A 0.9900 . ?
C73A H73B 0.9900 . ?
C73A C74A 1.526(10) . ?
C74A H74A 0.9800 . ?
C74A H74B 0.9800 . ?
C74A H74C 0.9800 . ?
C22 C23 1.408(3) . ?
C22 C27 1.418(2) . ?
C23 C24 1.403(2) . ?
C23 C28 1.521(3) . ?
C24 H24 0.9500 . ?
C24 C25 1.371(3) . ?
C25 H25 0.9500 . ?
C25 C26 1.385(3) . ?
C26 H26 0.9500 . ?
C26 C27 1.392(2) . ?
C27 C33 1.527(2) . ?
C28 H28 1.0000 . ?
C28 C29 1.541(3) . ?
C28 C31 1.547(3) . ?
C29 H29C 0.9900 . ?
C29 H29D 0.9900 . ?
C29 C30 1.521(4) . ?
C30 H30D 0.9800 . ?
C30 H30E 0.9800 . ?
C30 H30F 0.9800 . ?
C31 H31C 0.9900 . ?
C31 H31D 0.9900 . ?
C31 C32 1.529(4) . ?
C32 H32D 0.9800 . ?
C32 H32E 0.9800 . ?
C32 H32F 0.9800 . ?
C33 H33 1.0000 . ?
C33 C34 1.532(2) . ?
C33 C36 1.538(3) . ?
C34 H34C 0.9900 . ?
C34 H34D 0.9900 . ?
C34 C35 1.517(3) . ?
C35 H35D 0.9800 . ?
C35 H35E 0.9800 . ?
C35 H35F 0.9800 . ?
C36 H36C 0.9900 . ?
C36 H36D 0.9900 . ?
C36 C37 1.512(3) . ?
C37 H37D 0.9800 . ?
C37 H37E 0.9800 . ?
C37 H37F 0.9800 . ?
C54 H54 1.0000 . ?
C54 C55 1.543(6) . ?
C55 H55C 0.9900 . ?
C55 H55D 0.9900 . ?
C55 C56 1.517(4) . ?
C56 H56D 0.9800 . ?
C56 H56E 0.9800 . ?
C56 H56F 0.9800 . ?
C70 H70 1.0000 . ?
C70 C73 1.543(4) . ?
C73 H73C 0.9900 . ?
C73 H73D 0.9900 . ?
C73 C74 1.518(3) . ?
C74 H74D 0.9800 . ?
C74 H74E 0.9800 . ?
C74 H74F 0.9800 . ?

loop_
_geom_torsion_atom_site_label_1
_geom_torsion_atom_site_label_2
_geom_torsion_atom_site_label_3
_geom_torsion_atom_site_label_4
_geom_torsion
_geom_torsion_site_symmetry_1
_geom_torsion_site_symmetry_2
_geom_torsion_site_symmetry_3
_geom_torsion_site_symmetry_4
_geom_torsion_publ_flag
Ca1 N1 C2 C1 158.28(10) . . . . ?
Ca1 N1 C2 C3 -21.47(17) . . . . ?
Ca1 N1 C6 C7 98.91(14) . . . . ?
Ca1 N1 C6 C11 -78.42(15) . . . . ?
Ca1 N2 C4 C3 29.74(18) . . . . ?
Ca1 N2 C4 C5 -152.23(11) . . . . ?
Ca1 N2 C22A C27A -109.3(11) . . . . ?
Ca1 N2 C22A C23A 77.7(9) . . . . ?
Ca1 N2 C22 C23 50.1(2) . . . . ?
Ca1 N2 C22 C27 -128.86(16) . . . . ?
Ca1 N3 C39 C38 5.50(15) . . . . ?
Ca1 N3 C39 C40 -174.94(11) . . . . ?
Ca1 N3 C43 C44 -103.36(13) . . . . ?
Ca1 N3 C43 C48 73.45(15) . . . . ?
N1 C2 C3 C4 -18.9(3) . . . . ?
N1 C6 C7 C8 -176.16(14) . . . . ?
N1 C6 C7 C12 5.9(2) . . . . ?
N1 C6 C11 C10 176.34(13) . . . . ?
N1 C6 C11 C17 -6.2(2) . . . . ?
N2 C22A C27A C26A -172.4(16) . . . . ?
N2 C22A C27A C33A 15.0(16) . . . . ?
N2 C22A C23A C24A 173.7(13) . . . . ?
N2 C22A C23A C28A -11.1(14) . . . . ?
N2 C22 C23 C24 176.76(19) . . . . ?
N2 C22 C23 C28 1.2(3) . . . . ?
N2 C22 C27 C26 -176.94(18) . . . . ?
N2 C22 C27 C33 4.9(3) . . . . ?
N3 C39 C40 C41 179.68(14) . . . . ?
N3 C43 C44 C45 174.63(12) . . . . ?
N3 C43 C44 C49 -6.77(19) . . . . ?
N3 C43 C48 C47 -173.52(12) . . . . ?
N3 C43 C48 C54A 11.7(5) . . . . ?
N3 C43 C48 C54 3.2(3) . . . . ?
N4 C59 C60 C61 175.50(14) . . . . ?
N4 C59 C60 C65 -2.0(2) . . . . ?
N4 C59 C64 C63 -175.27(14) . . . . ?
N4 C59 C64 C70A 12.3(5) . . . . ?
N4 C59 C64 C70 -1.0(3) . . . . ?
N5 C76 C77 C78 -179.25(14) . . . . ?
N5 C76 C77 C82 1.7(2) . . . . ?
N5 C76 C81 C80 179.68(15) . . . . ?
N5 C76 C81 C83 -0.4(2) . . . . ?
C1 C2 C3 C4 161.29(15) . . . . ?
C2 N1 C6 C7 -97.89(16) . . . . ?
C2 N1 C6 C11 84.79(17) . . . . ?
C2 C3 C4 N2 13.0(3) . . . . ?
C2 C3 C4 C5 -165.12(16) . . . . ?
C4 N2 C22A C27A 70.1(13) . . . . ?
C4 N2 C22A C23A -102.9(7) . . . . ?
C4 N2 C22 C23 -110.73(19) . . . . ?
C4 N2 C22 C27 70.3(2) . . . . ?
C6 N1 C2 C1 -6.85(19) . . . . ?
C6 N1 C2 C3 173.40(13) . . . . ?
C6 C7 C8 C9 -0.4(3) . . . . ?
C6 C7 C12 C13 -144.57(15) . . . . ?
C6 C7 C12 C15 87.58(18) . . . . ?
C6 C11 C17 C18 114.78(15) . . . . ?
C6 C11 C17 C20 -121.07(15) . . . . ?
C7 C6 C11 C10 -0.9(2) . . . . ?
C7 C6 C11 C17 176.48(14) . . . . ?
C7 C8 C9 C10 -0.6(3) . . . . ?
C7 C12 C13 C14 58.9(2) . . . . ?
C7 C12 C15 C16 57.7(2) . . . . ?
C8 C7 C12 C13 37.6(2) . . . . ?
C8 C7 C12 C15 -90.28(19) . . . . ?
C8 C9 C10 C11 0.9(3) . . . . ?
C9 C10 C11 C6 -0.1(2) . . . . ?
C9 C10 C11 C17 -177.61(15) . . . . ?
C10 C11 C17 C18 -67.82(17) . . . . ?
C10 C11 C17 C20 56.33(18) . . . . ?
C11 C6 C7 C8 1.2(2) . . . . ?
C11 C6 C7 C12 -176.71(14) . . . . ?
C11 C17 C18 C19 -71.29(16) . . . . ?
C11 C17 C20 C21 164.50(13) . . . . ?
C12 C7 C8 C9 177.48(16) . . . . ?
C13 C12 C15 C16 -71.6(2) . . . . ?
C15 C12 C13 C14 -173.32(15) . . . . ?
C18 C17 C20 C21 -71.14(17) . . . . ?
C20 C17 C18 C19 164.88(13) . . . . ?
C38 C39 C40 C41 -0.8(2) . . . . ?
C39 N3 C43 C44 77.75(16) . . . . ?
C39 N3 C43 C48 -105.44(15) . . . . ?
C39 C40 C41 N4 -2.2(3) . . . . ?
C39 C40 C41 C42 178.67(16) . . . . ?
C41 N4 C59 C60 106.42(17) . . . . ?
C41 N4 C59 C64 -80.44(19) . . . . ?
C43 N3 C39 C38 -175.52(12) . . . . ?
C43 N3 C39 C40 4.0(2) . . . . ?
C43 C44 C45 C46 -0.3(2) . . . . ?
C43 C44 C49 C50 -125.92(14) . . . . ?
C43 C44 C49 C52 106.07(14) . . . . ?
C43 C48 C54A C57 131.0(6) . . . . ?
C43 C48 C54A C55A -109.8(8) . . . . ?
C43 C48 C54 C57 118.2(4) . . . . ?
C43 C48 C54 C55 -114.5(4) . . . . ?
C44 C43 C48 C47 3.3(2) . . . . ?
C44 C43 C48 C54A -171.5(5) . . . . ?
C44 C43 C48 C54 -180.0(3) . . . . ?
C44 C45 C46 C47 1.7(2) . . . . ?
C44 C49 C50 C51 165.72(12) . . . . ?
C44 C49 C52 C53 57.35(17) . . . . ?
C45 C44 C49 C50 52.68(16) . . . . ?
C45 C44 C49 C52 -75.33(17) . . . . ?
C45 C46 C47 C48 -0.6(2) . . . . ?
C46 C47 C48 C43 -1.9(2) . . . . ?
C46 C47 C48 C54A 172.4(5) . . . . ?
C46 C47 C48 C54 -179.0(3) . . . . ?
C47 C48 C54A C57 -43.6(10) . . . . ?
C47 C48 C54A C55A 75.7(9) . . . . ?
C47 C48 C54 C57 -65.0(4) . . . . ?
C47 C48 C54 C55 62.4(4) . . . . ?
C48 C43 C44 C45 -2.2(2) . . . . ?
C48 C43 C44 C49 176.39(12) . . . . ?
C48 C54A C55A C56A -56.6(10) . . . . ?
C48 C54 C55 C56 173.2(3) . . . . ?
C49 C44 C45 C46 -178.96(13) . . . . ?
C50 C49 C52 C53 -69.78(17) . . . . ?
C52 C49 C50 C51 -65.57(16) . . . . ?
C57 C54A C55A C56A 66.5(9) . . . . ?
C57 C54 C55 C56 -61.1(5) . . . . ?
C58 C57 C54A C48 -65.4(8) . . . . ?
C58 C57 C54A C55A 168.9(6) . . . . ?
C58 C57 C54 C48 -45.2(5) . . . . ?
C58 C57 C54 C55 -169.4(3) . . . . ?
C59 N4 C41 C40 -179.12(14) . . . . ?
C59 N4 C41 C42 -0.1(2) . . . . ?
C59 C60 C61 C62 -0.7(2) . . . . ?
C59 C60 C65 C66 -125.67(15) . . . . ?
C59 C60 C65 C68 110.51(16) . . . . ?
C59 C64 C70A C71 148.9(6) . . . . ?
C59 C64 C70A C73A -76.8(9) . . . . ?
C59 C64 C70 C71 133.6(2) . . . . ?
C59 C64 C70 C73 -102.2(3) . . . . ?
C60 C59 C64 C63 -2.2(2) . . . . ?
C60 C59 C64 C70A -174.7(5) . . . . ?
C60 C59 C64 C70 172.05(19) . . . . ?
C60 C61 C62 C63 -0.9(3) . . . . ?
C60 C65 C66 C67 60.1(2) . . . . ?
C60 C65 C68 C69 -58.02(18) . . . . ?
C61 C60 C65 C66 56.86(19) . . . . ?
C61 C60 C65 C68 -66.96(19) . . . . ?
C61 C62 C63 C64 0.9(3) . . . . ?
C62 C63 C64 C59 0.7(2) . . . . ?
C62 C63 C64 C70A 172.3(6) . . . . ?
C62 C63 C64 C70 -174.01(19) . . . . ?
C63 C64 C70A C71 -23.0(11) . . . . ?
C63 C64 C70A C73A 111.3(7) . . . . ?
C63 C64 C70 C71 -52.0(3) . . . . ?
C63 C64 C70 C73 72.2(3) . . . . ?
C64 C59 C60 C61 2.2(2) . . . . ?
C64 C59 C60 C65 -175.25(14) . . . . ?
C64 C70A C73A C74A -58.3(11) . . . . ?
C64 C70 C73 C74 62.7(3) . . . . ?
C65 C60 C61 C62 176.87(15) . . . . ?
C66 C65 C68 C69 176.66(15) . . . . ?
C68 C65 C66 C67 -175.74(16) . . . . ?
C71 C70A C73A C74A 71.4(12) . . . . ?
C71 C70 C73 C74 -172.92(19) . . . . ?
C72 C71 C70A C64 170.6(5) . . . . ?
C72 C71 C70A C73A 42.5(11) . . . . ?
C72 C71 C70 C64 -174.77(18) . . . . ?
C72 C71 C70 C73 60.9(3) . . . . ?
C76 C77 C78 C79 -0.3(2) . . . . ?
C77 C76 C81 C80 -0.1(2) . . . . ?
C77 C76 C81 C83 179.84(16) . . . . ?
C77 C78 C79 C80 -0.3(3) . . . . ?
C78 C79 C80 C81 0.7(3) . . . . ?
C79 C80 C81 C76 -0.6(3) . . . . ?
C79 C80 C81 C83 179.52(17) . . . . ?
C81 C76 C77 C78 0.5(2) . . . . ?
C81 C76 C77 C82 -178.55(16) . . . . ?
C82 C77 C78 C79 178.74(17) . . . . ?
C22A N2 C4 C3 -149.8(7) . . . . ?
C22A N2 C4 C5 28.2(7) . . . . ?
C22A C27A C26A C25A 0.0 . . . . ?
C22A C27A C33A C34A -97.2(12) . . . . ?
C22A C27A C33A C36A 135.8(11) . . . . ?
C22A C23A C28A C29A 89.0(18) . . . . ?
C22A C23A C28A C31A -140.3(15) . . . . ?
C27A C22A C23A C24A 0.0 . . . . ?
C27A C22A C23A C28A 175.2(16) . . . . ?
C27A C26A C25A C24A 0.0 . . . . ?
C27A C33A C34A C35A -61.7(17) . . . . ?
C27A C33A C36A C37A -58.7(19) . . . . ?
C26A C27A C33A C34A 90.2(12) . . . . ?
C26A C27A C33A C36A -36.8(17) . . . . ?
C26A C25A C24A C23A 0.0 . . . . ?
C25A C24A C23A C22A 0.0 . . . . ?
C25A C24A C23A C28A -175.6(15) . . . . ?
C24A C23A C28A C29A -95.6(16) . . . . ?
C24A C23A C28A C31A 35(2) . . . . ?
C23A C22A C27A C26A 0.0 . . . . ?
C23A C22A C27A C33A -172.5(14) . . . . ?
C23A C28A C29A C30A 59(2) . . . . ?
C23A C28A C31A C32A 58(3) . . . . ?
C29A C28A C31A C32A -170(2) . . . . ?
C31A C28A C29A C30A -76.9(19) . . . . ?
C33A C27A C26A C25A 172.6(13) . . . . ?
C34A C33A C36A C37A 171.8(14) . . . . ?
C36A C33A C34A C35A 68.3(17) . . . . ?
C22 N2 C4 C3 -165.53(15) . . . . ?
C22 N2 C4 C5 12.5(2) . . . . ?
C22 C23 C24 C25 1.5(3) . . . . ?
C22 C23 C28 C29 81.0(2) . . . . ?
C22 C23 C28 C31 -152.2(2) . . . . ?
C22 C27 C33 C34 -153.37(18) . . . . ?
C22 C27 C33 C36 80.2(2) . . . . ?
C23 C22 C27 C26 4.1(3) . . . . ?
C23 C22 C27 C33 -174.09(19) . . . . ?
C23 C24 C25 C26 1.6(3) . . . . ?
C23 C28 C29 C30 59.5(3) . . . . ?
C23 C28 C31 C32 54.9(3) . . . . ?
C24 C23 C28 C29 -94.5(2) . . . . ?
C24 C23 C28 C31 32.3(3) . . . . ?
C24 C25 C26 C27 -1.8(3) . . . . ?
C25 C26 C27 C22 -1.0(3) . . . . ?
C25 C26 C27 C33 177.2(2) . . . . ?
C26 C27 C33 C34 28.5(3) . . . . ?
C26 C27 C33 C36 -97.9(2) . . . . ?
C27 C22 C23 C24 -4.3(3) . . . . ?
C27 C22 C23 C28 -179.8(2) . . . . ?
C27 C33 C34 C35 171.70(17) . . . . ?
C27 C33 C36 C37 67.6(2) . . . . ?
C28 C23 C24 C25 177.1(2) . . . . ?
C29 C28 C31 C32 -178.7(3) . . . . ?
C31 C28 C29 C30 -68.7(3) . . . . ?
C34 C33 C36 C37 -58.8(2) . . . . ?
C36 C33 C34 C35 -63.3(2) . . . . ?

loop_
_exptl_oxdiff_crystal_face_indexfrac_h
_exptl_oxdiff_crystal_face_indexfrac_k
_exptl_oxdiff_crystal_face_indexfrac_l
_exptl_oxdiff_crystal_face_x
_exptl_oxdiff_crystal_face_y
_exptl_oxdiff_crystal_face_z
2.0004 0.9974 -1.4995 -0.0565 0.0869 -0.1737
-2.0004 -0.9974 1.4995 0.0565 -0.0869 0.1737
-2.0029 -1.9983 0.5005 0.1070 -0.1781 0.1453
2.0029 1.9983 -0.5005 -0.1070 0.1781 -0.1453
-0.0025 -1.0009 -0.9989 0.0505 -0.0912 -0.0284
-1.9976 1.0013 0.0008 -0.1390 -0.0764 0.1360
1.9976 -1.0013 -0.0008 0.1390 0.0764 -0.1360
2.4913 4.9627 -15.2262 -0.7205 -0.3910 -0.5726
-6.6998 -2.9357 15.4667 0.4406 0.2384 0.8655
0.3096 -5.7492 13.6894 0.8260 0.4487 0.3413
10.4098 -0.8476 -10.7923 0.0933 0.0521 -0.9943
-2.4453 -2.2214 16.5666 0.5456 0.5746 0.6100
-6.2450 -1.3496 16.2635 0.3531 0.3711 0.8589
1.8436 2.3257 -16.4117 -0.5680 -0.5983 -0.5652
0.2328 4.8156 14.4236 0.0241 0.9237 0.3824
-4.5223 3.5702 16.0250 0.0180 0.6680 0.7439
9.0717 4.2472 2.6518 0.0210 0.8463 -0.5323
-4.0786 -5.1378 -11.0386 -0.0256 -0.9992 -0.0323
8.8217 6.1311 -8.9515 -0.4469 0.3412 -0.8269
-2.0332 10.7647 5.1098 -0.7590 0.5821 0.2916
-1.9602 -11.1140 -0.4506 0.7896 -0.6049 0.1029
1.0006 0.9980 -1.4990 -0.0873 0.0277 -0.1064
8.9957 4.2163 -11.8293 -0.3710 0.1300 -0.9195
0.0509 -11.1712 2.7169 0.9415 -0.3327 0.0532
-0.9972 1.0016 0.9994 -0.0813 0.0320 0.0957
-0.9963 2.0003 -0.4992 -0.1992 0.0004 0.0566
4.8146 7.6587 -11.9846 -0.7705 0.0190 -0.6371
-4.8828 8.6779 -5.1705 -0.9630 -0.1789 0.2017
6.1064 5.2689 -14.2007 -0.6055 -0.1135 -0.7877
